data_7048465
loop_
_publ_author_name
'Volostnykh, Marina V.'
'Mikhaylov, Maxim A.'
'Sinelshchikova, Anna A.'
'Kirakosyan, Gayane A.'
'Martynov, Alexander G.'
'Grigoriev, Mikhail S.'
'Piryazev, Dmitry A.'
'Tsivadze, Aslan Yu'
'Sokolov, Maxim N.'
'Gorbunova, Yulia G.'

_publ_section_title
;
 Hybrid organic-inorganic supramolecular systems based on a pyridine
 end-decorated molybdenum(ii) halide cluster and zinc(ii) porphyrinate.
;
_journal_issue 5
_journal_name_full 'Dalton transactions (Cambridge, England : 2003)'
_journal_page_first 1835
_journal_page_last 1842
_journal_paper_doi 10.1039/c8dt04452j
_journal_volume 48
_journal_year 2019
_chemical_formula_moiety
;
C240 H168 I8 Mo6 N30 O12 Zn6, 2(C34 H26 N4 O Zn), 2(C16 H36 N), 4(C H2 Cl2), 4(C6 H14).
;
_chemical_formula_sum 'C368 H356 Cl8 I8 Mo6 N40 O14 Zn8'
_chemical_formula_weight 7960.31
_space_group_crystal_system triclinic
_space_group_IT_number 2
_space_group_name_Hall '-P 1'
_space_group_name_H-M_alt 'P -1'
_symmetry_space_group_name_Hall '-P 1'
_symmetry_space_group_name_H-M 'P -1'
_atom_sites_solution_hydrogens mixed
_audit_creation_date 2018-12-17
_audit_creation_method
;
Olex2 1.2
(compiled 2018.05.29 svn.r3508 for OlexSys, GUI svn.r5506)
;
_audit_update_record
;
2018-12-17 deposited with the CCDC.
2019-01-03 downloaded from the CCDC.
;
_cell_angle_alpha 103.620(2)
_cell_angle_beta 107.057(3)
_cell_angle_gamma 98.424(2)
_cell_formula_units_Z 1
_cell_length_a 20.2530(10)
_cell_length_b 20.5959(11)
_cell_length_c 21.6995(10)
_cell_measurement_reflns_used 5694
_cell_measurement_temperature 100(2)
_cell_measurement_theta_max 24.714
_cell_measurement_theta_min 2.684
_cell_volume 8180.5(7)
_computing_molecular_graphics 'Olex2 (Dolomanov et al., 2009)'
_computing_publication_material 'Olex2 (Dolomanov et al., 2009)'
_computing_structure_refinement 'XL (Sheldrick, 2008)'
_diffrn_ambient_temperature 100(2)
_diffrn_measured_fraction_theta_full 0.995
_diffrn_measured_fraction_theta_max 0.995
_diffrn_measurement_device_type 'Bruker KAPPA APEX II area-detector diffractometer'
_diffrn_radiation_type MoK\a
_diffrn_radiation_wavelength 0.71073
_diffrn_reflns_av_R_equivalents 0.1055
_diffrn_reflns_av_unetI/netI 0.1867
_diffrn_reflns_Laue_measured_fraction_full 0.995
_diffrn_reflns_Laue_measured_fraction_max 0.995
_diffrn_reflns_limit_h_max 24
_diffrn_reflns_limit_h_min -24
_diffrn_reflns_limit_k_max 24
_diffrn_reflns_limit_k_min -24
_diffrn_reflns_limit_l_max 25
_diffrn_reflns_limit_l_min -25
_diffrn_reflns_number 62272
_diffrn_reflns_point_group_measured_fraction_full 0.995
_diffrn_reflns_point_group_measured_fraction_max 0.995
_diffrn_reflns_theta_full 24.999
_diffrn_reflns_theta_max 24.999
_diffrn_reflns_theta_min 4.085
_exptl_absorpt_coefficient_mu 1.685
_exptl_absorpt_correction_T_max 0.904
_exptl_absorpt_correction_T_min 0.701
_exptl_absorpt_correction_type multi-scan
_exptl_absorpt_process_details 'SADABS (Bruker, 2008)'
_exptl_crystal_colour purple
_exptl_crystal_density_diffrn 1.616
_exptl_crystal_description fragment
_exptl_crystal_F_000 4008
_exptl_crystal_recrystallization_method 'CH2Cl2/hexane, ambient temperature'
_exptl_crystal_size_max 0.4
_exptl_crystal_size_mid 0.2
_exptl_crystal_size_min 0.06
_refine_diff_density_max 2.758
_refine_diff_density_min -1.613
_refine_diff_density_rms 0.165
_refine_ls_extinction_method none
_refine_ls_goodness_of_fit_ref 0.941
_refine_ls_hydrogen_treatment mixed
_refine_ls_matrix_type full
_refine_ls_number_parameters 1932
_refine_ls_number_reflns 28666
_refine_ls_number_restraints 1402
_refine_ls_restrained_S_all 0.921
_refine_ls_R_factor_all 0.1936
_refine_ls_R_factor_gt 0.0717
_refine_ls_shift/su_max 0.001
_refine_ls_shift/su_mean 0.000
_refine_ls_structure_factor_coef Fsqd
_refine_ls_weighting_details 'w=1/[\s^2^(Fo^2^)+(0.1179P)^2^] where P=(Fo^2^+2Fc^2^)/3'
_refine_ls_weighting_scheme calc
_refine_ls_wR_factor_gt 0.1719
_refine_ls_wR_factor_ref 0.2503
_reflns_Friedel_coverage 0.000
_reflns_number_gt 11676
_reflns_number_total 28666
_reflns_threshold_expression 'I > 2\s(I)'
_cod_data_source_file c8dt04452j2.cif
_cod_data_source_block cp6_sq
_cod_depositor_comments 'Adding full bibliography for 7048462--7048465.cif.'
_cod_database_code 7048465
_shelx_shelxl_version_number 2014/7
_shelx_space_group_comment
;
The symmetry employed for this shelxl refinement is uniquely defined
by the following loop, which should always be used as a source of
symmetry information in preference to the above space-group names.
They are only intended as comments.
;
_shelx_estimated_absorpt_t_max 0.906
_shelx_estimated_absorpt_t_min 0.552
_olex2_refinement_description
;
1. Others
 Fixed Uiso: H31A(0.788) H31B(0.788) H31C(0.788) H12(0.059) H13(0.065)
 H14(0.067) H15(0.063) H22(0.067) H23(0.067) H24(0.07) H25(0.062) H32(0.098)
 H33(0.099) H34(0.089) H35(0.073) H102(0.089) H103(0.089) H105(0.089)
 H107(0.105) H108(0.095) H112(0.107) H113(0.135) H11A(0.133) H11B(0.133)
 H11C(0.133) H116(0.101) H117(0.097) H119(0.072) H120(0.072) H122(0.071)
 H124(0.081) H125(0.08) H129(0.094) H130(0.109) H13A(0.207) H13B(0.207)
 H13C(0.207) H133(0.112) H134(0.101) H202(0.081) H203(0.077) H205(0.08)
 H207(0.088) H208(0.089) H212(0.167) H213(0.19) H21A(0.216) H21B(0.216)
 H21C(0.216) H216(0.26) H217(0.207) H219(0.132) H220(0.139) H222(0.108)
 H224(0.113) H225(0.106) H229(0.113) H230(0.134) H23A(0.286) H23B(0.286)
 H23C(0.286) H233(0.177) H234(0.147) H302(0.099) H303(0.102) H305(0.107)
 H307(0.151) H308(0.164) H317(0.52) H316(0.781) H313(0.293) H312(0.244)
 H319(0.228) H320(0.216) H322(0.119) H324(0.098) H325(0.095) H329(0.092)
 H330(0.094) H33A(0.162) H33B(0.162) H33C(0.162) H333(0.094) H334(0.089)
 H41A(0.07) H41B(0.07) H402(0.099) H403(0.089) H405(0.087) H407(0.078)
 H408(0.07) H412(0.074) H413(0.069) H41C(0.104) H41D(0.104) H41E(0.104)
 H416(0.07) H417(0.068) H419(0.063) H420(0.064) H422(0.064) H424(0.071)
 H425(0.074) H429(0.122) H430(0.135) H43A(0.185) H43B(0.185) H43C(0.185)
 H433(0.1) H434(0.103) H1SA(0.085) H1SB(0.085) H2SA(0.187) H2SB(0.187)
 H51A(0.097) H51B(0.097) H52A(0.114) H52B(0.114) H53A(0.091) H53B(0.091)
 H54A(0.162) H54B(0.162) H54C(0.162) H61A(0.092) H61B(0.092) H62A(0.129)
 H62B(0.129) H63A(0.137) H63B(0.137) H64A(0.37) H64B(0.37) H64C(0.37)
 H71A(0.09) H71B(0.09) H72A(0.091) H72B(0.091) H73A(0.089) H73B(0.089)
 H74A(0.139) H74B(0.139) H74C(0.139) H81A(0.101) H81B(0.101) H82A(0.09)
 H82B(0.09) H83A(0.108) H83B(0.108) H84A(0.162) H84B(0.162) H84C(0.162)
 Fixed X: H31A(1.044) H31B(1.0847) H31C(1.078) H12(0.2419) H13(0.142)
 H14(0.0921) H15(0.1938) H22(0.6917) H23(0.7324) H24(0.7099) H25(0.6705)
 H32(0.5988) H33(0.6539) H34(0.4962) H35(0.4371) H102(0.0568) H103(-0.0274)
 H105(-0.0994) H107(-0.1596) H108(-0.1522) H112(-0.1696) H113(-0.1961) H11A(-
 0.1675) H11B(-0.0882) H11C(-0.1506) H116(-0.0341) H117(-0.0046) H119(-0.0151)
 H120(0.0572) H122(0.1023) H124(0.1584) H125(0.1656) H129(0.2287) H130(0.299)
 H13A(0.3127) H13B(0.2457) H13C(0.2695) H133(0.1243) H134(0.0516) H202(0.7154)
 H203(0.6043) H205(0.5652) H207(0.5139) H208(0.561) H212(0.7263) H213(0.6974)
 H21A(0.5648) H21B(0.5724) H21C(0.6367) H216(0.5731) H217(0.5968) H219(0.8116)
 H220(0.9218) H222(0.9663) H224(1.0138) H225(0.9672) H229(0.8468) H230(0.8748)
 H23A(0.8779) H23B(0.958) H23C(0.903) H233(0.8933) H234(0.8553) H302(0.5189)
 H303(0.6241) H305(0.7303) H307(0.8354) H308(0.8783) H317(0.8162) H316(0.9183)
 H313(1.0363) H312(0.9342) H319(0.7949) H320(0.6897) H322(0.5754) H324(0.4657)
 H325(0.4189) H329(0.4605) H330(0.3611) H33A(0.2227) H33B(0.2487) H33C(0.2732)
 H333(0.3086) H334(0.4046) H402(0.3331) H403(0.4536) H405(0.523) H407(0.5955)
 H408(0.5649) H412(0.5258) H413(0.5768) H41C(0.5876) H41D(0.5575) H41E(0.5089)
 H416(0.4466) H417(0.3982) H419(0.3211) H420(0.1975) H422(0.1302) H424(0.0589)
 H425(0.0908) H429(0.1835) H430(0.1114) H43A(0.0409) H43B(0.0514) H43C(0.1063)
 H433(0.1379) H434(0.2022) H1SA(0.3576) H1SB(0.2835) H2SA(0.3625) H2SB(0.3964)
 H51A(0.225) H51B(0.1503) H52A(0.2805) H52B(0.2049) H53A(0.2877) H53B(0.2061)
 H54A(0.2319) H54B(0.3134) H54C(0.2796) H61A(0.1937) H61B(0.1559) H62A(0.0502)
 H62B(0.0883) H63A(0.1018) H63B(0.021) H64A(0.0159) H64B(0.0872) H64C(0.0151)
 H71A(0.2859) H71B(0.2893) H72A(0.2354) H72B(0.2322) H73A(0.3587) H73B(0.3624)
 H74A(0.3824) H74B(0.3042) H74C(0.3147) H81A(0.1312) H81B(0.0925) H82A(0.1529)
 H82B(0.2111) H83A(0.1332) H83B(0.067) H84A(0.0965) H84B(0.1728) H84C(0.1025)
 Fixed Y: H31A(0.913) H31B(0.988) H31C(0.929) H12(0.3496) H13(0.2869)
 H14(0.4557) H15(0.5226) H22(0.4169) H23(0.4642) H24(0.6459) H25(0.6039)
 H32(0.8002) H33(0.9152) H34(0.9601) H35(0.8464) H102(0.0875) H103(0.1262)
 H105(0.2217) H107(0.334) H108(0.4344) H112(0.4938) H113(0.6001) H11A(0.712)
 H11B(0.7448) H11C(0.7216) H116(0.6579) H117(0.5532) H119(0.532) H120(0.4836)
 H122(0.3698) H124(0.2625) H125(0.1661) H129(0.1788) H130(0.0991) H13A(-0.0143)
 H13B(-0.0763) H13C(-0.056) H133(-0.0547) H134(0.0232) H202(0.3488)
 H203(0.3847) H205(0.4993) H207(0.6112) H208(0.728) H212(0.8657) H213(0.9666)
 H21A(1.0016) H21B(0.9926) H21C(1.0385) H216(0.884) H217(0.7806) H219(0.8555)
 H220(0.8159) H222(0.7079) H224(0.5967) H225(0.478) H229(0.3803) H230(0.2751)
 H23A(0.1589) H23B(0.1988) H23C(0.1767) H233(0.2694) H234(0.3731) H302(1.1383)
 H303(1.1066) H305(1.0566) H307(1.0018) H308(0.983) H317(0.9014) H316(0.8723)
 H313(1.0583) H312(1.0874) H319(1.0193) H320(1.0432) H322(1.076) H324(1.1186)
 H325(1.1342) H329(1.2365) H330(1.2689) H33A(1.1902) H33B(1.1739) H33C(1.2497)
 H333(1.0897) H334(1.0552) H402(0.9697) H403(0.9572) H405(0.8557) H407(0.7634)
 H408(0.6428) H412(0.5804) H413(0.4894) H41C(0.3747) H41D(0.3385) H41E(0.327)
 H416(0.3752) H417(0.4674) H419(0.4718) H420(0.4809) H422(0.5763) H424(0.6723)
 H425(0.7913) H429(0.8991) H430(0.9825) H43A(1.0459) H43B(1.0623) H43C(1.105)
 H433(1.0119) H434(0.9241) H1SA(0.3546) H1SB(0.3134) H2SA(0.7307) H2SB(0.8092)
 H51A(0.6538) H51B(0.6715) H52A(0.7742) H52B(0.7848) H53A(0.703) H53B(0.6957)
 H54A(0.8101) H54B(0.8182) H54C(0.7677) H61A(0.808) H61B(0.7768) H62A(0.7285)
 H62B(0.761) H63A(0.8737) H63B(0.8359) H64A(0.7718) H64B(0.8264) H64C(0.8511)
 H71A(0.6829) H71B(0.7633) H72A(0.6754) H72B(0.7546) H73A(0.7877) H73B(0.7087)
 H74A(0.7599) H74B(0.7735) H74C(0.6965) H81A(0.6559) H81B(0.6389) H82A(0.5577)
 H82B(0.5845) H83A(0.5408) H83B(0.5275) H84A(0.4315) H84B(0.4493) H84C(0.4243)
 Fixed Z: H31A(0.4778) H31B(0.489) H31C(0.4252) H12(0.0378) H13(0.0481)
 H14(0.1254) H15(0.1212) H22(0.3117) H23(0.4285) H24(0.4092) H25(0.2923)
 H32(0.094) H33(0.1354) H34(0.1902) H35(0.1549) H102(-0.0439) H103(-0.1276)
 H105(-0.1166) H107(-0.1154) H108(-0.0277) H112(0.1347) H113(0.1396)
 H11A(0.0811) H11B(0.1328) H11C(0.1599) H116(0.0818) H117(0.0777) H119(0.2374)
 H120(0.3234) H122(0.3174) H124(0.3156) H125(0.2263) H129(0.1344) H130(0.126)
 H13A(0.0886) H13B(0.0431) H13C(0.1236) H133(0.0424) H134(0.0498) H202(0.545)
 H203(0.5487) H205(0.5564) H207(0.553) H208(0.5522) H212(0.6414) H213(0.6347)
 H21A(0.5624) H21B(0.4897) H21C(0.5561) H216(0.4497) H217(0.4547) H219(0.5411)
 H220(0.5456) H222(0.5496) H224(0.5501) H225(0.5458) H229(0.4422) H230(0.4192)
 H23A(0.509) H23B(0.5257) H23C(0.4503) H233(0.6091) H234(0.626) H302(0.0191)
 H303(-0.0046) H305(0.0569) H307(0.1125) H308(0.2255) H317(0.3432) H316(0.403)
 H313(0.4244) H312(0.3645) H319(0.442) H320(0.4632) H322(0.3936) H324(0.3333)
 H325(0.2217) H329(0.1711) H330(0.1075) H33A(0.0059) H33B(-0.0578) H33C(-
 0.0062) H333(-0.0364) H334(0.0243) H402(0.2772) H403(0.2916) H405(0.3063)
 H407(0.3266) H408(0.3258) H412(0.3991) H413(0.414) H41C(0.374) H41D(0.2943)
 H41E(0.3389) H416(0.2274) H417(0.2128) H419(0.2944) H420(0.2701) H422(0.2482)
 H424(0.2388) H425(0.2428) H429(0.3591) H430(0.3566) H43A(0.3011) H43B(0.2356)
 H43C(0.309) H433(0.191) H434(0.1845) H1SA(0.3086) H1SB(0.3075) H2SA(0.4001)
 H2SB(0.4083) H51A(-0.1306) H51B(-0.1332) H52A(-0.0731) H52B(-0.0689) H53A(-
 0.0064) H53B(-0.0127) H54A(0.0535) H54B(0.0592) H54C(0.0936) H61A(-0.1672)
 H61B(-0.2467) H62A(-0.2302) H62B(-0.1504) H63A(-0.1722) H63B(-0.1845) H64A(-
 0.3046) H64B(-0.2912) H64C(-0.2952) H71A(-0.1967) H71B(-0.1752) H72A(-0.3118)
 H72B(-0.2923) H73A(-0.2484) H73B(-0.2666) H74A(-0.3488) H74B(-0.366) H74C(-
 0.3819) H81A(-0.2992) H81B(-0.2486) H82A(-0.2278) H82B(-0.2581) H83A(-0.3663)
 H83B(-0.3416) H84A(-0.3138) H84B(-0.3214) H84C(-0.3869)
;
_platon_squeeze_void_probe_radius 1.20
_olex2_submission_special_instructions 'No special instructions were received'

loop_
_space_group_symop_operation_xyz
'x, y, z'
'-x, -y, -z'

loop_
_atom_site_label
_atom_site_type_symbol
_atom_site_fract_x
_atom_site_fract_y
_atom_site_fract_z
_atom_site_U_iso_or_equiv
_atom_site_adp_type
_atom_site_occupancy
_atom_site_site_symmetry_order
_atom_site_calc_flag
_atom_site_refinement_flags_posn
_atom_site_refinement_flags_adp
I1 I 0.48294(5) 0.58034(4) 0.14815(4) 0.0397(2) Uani 1 1 d . .
I2 I 0.64516(4) 0.43312(4) 0.03164(4) 0.0395(2) Uani 1 1 d . .
I3 I 0.64761(4) 0.62921(4) 0.09365(5) 0.0433(2) Uani 1 1 d . .
I4 I 0.51824(5) 0.61528(5) -0.08665(4) 0.0433(2) Uani 1 1 d . .
Mo1 Mo 0.42154(6) 0.47738(6) 0.02674(5) 0.0315(3) Uani 1 1 d . .
Mo2 Mo 0.56181(6) 0.50631(6) 0.08635(5) 0.0324(3) Uani 1 1 d . .
Mo3 Mo 0.50001(6) 0.59384(5) 0.02964(5) 0.0304(3) Uani 1 1 d . .
Zn11 Zn 0.01856(8) 0.30720(10) 0.09703(8) 0.0595(5) Uani 1 1 d . .
Zn21 Zn 0.75851(10) 0.59773(11) 0.53608(8) 0.0701(6) Uani 1 1 d . .
Zn31 Zn 0.64432(11) 1.05296(10) 0.21849(12) 0.0837(7) Uani 1 1 d . .
O11 O 0.3326(4) 0.4468(4) 0.0538(4) 0.041(2) Uani 1 1 d . .
O12 O 0.3054(5) 0.5456(5) 0.0953(5) 0.062(3) Uani 1 1 d . .
O21 O 0.6294(5) 0.5169(4) 0.1836(4) 0.044(2) Uani 1 1 d . .
O22 O 0.6552(6) 0.4160(6) 0.1887(6) 0.077(3) Uani 1 1 d . .
O31 O 0.5065(4) 0.6997(4) 0.0630(4) 0.040(2) Uani 1 1 d . .
O32 O 0.4203(5) 0.7170(5) 0.1044(5) 0.057(3) Uani 1 1 d . .
N11 N 0.1085(6) 0.3667(7) 0.0872(5) 0.046(3) Uani 1 1 d . .
N12 N 0.0055(6) 0.2164(8) 0.0249(6) 0.064(4) Uani 1 1 d . U
N13 N -0.0606(6) 0.3354(8) 0.0286(6) 0.066(4) Uani 1 1 d . U
N14 N 0.0060(6) 0.3811(7) 0.1714(6) 0.059(3) Uani 1 1 d . U
N15 N 0.0730(6) 0.2645(7) 0.1683(6) 0.060(3) Uani 1 1 d . U
N21 N 0.7221(6) 0.5594(8) 0.4286(6) 0.060(4) Uani 1 1 d . .
N22 N 0.7257(7) 0.5073(8) 0.5530(5) 0.068(4) Uani 1 1 d . U
N23 N 0.6725(7) 0.6308(8) 0.5507(6) 0.068(4) Uani 1 1 d . U
N24 N 0.8043(8) 0.6986(8) 0.5482(6) 0.082(4) Uani 1 1 d . U
N25 N 0.8553(7) 0.5733(9) 0.5492(6) 0.076(4) Uani 1 1 d . U
N31 N 0.5836(7) 0.9486(7) 0.1709(7) 0.071(4) Uani 1 1 d . .
N32 N 0.6174(8) 1.0885(6) 0.1363(7) 0.069(4) Uani 1 1 d . U
N33 N 0.7381(8) 1.0421(7) 0.2055(10) 0.096(5) Uani 1 1 d . U
N34 N 0.6888(9) 1.0496(9) 0.3164(9) 0.105(5) Uani 1 1 d . U
N35 N 0.5661(8) 1.0927(7) 0.2457(8) 0.072(4) Uani 1 1 d . U
C315 C 1.054(3) 0.945(4) 0.454(5) 0.53(6) Uani 1 1 d . U
H31A H 1.0440 0.9130 0.4778 0.788 Uiso 1 1 d R .
H31B H 1.0847 0.9880 0.4890 0.788 Uiso 1 1 d R .
H31C H 1.0780 0.9290 0.4252 0.788 Uiso 1 1 d R .
C11 C 0.2286(6) 0.4418(7) 0.0803(6) 0.039(3) Uani 1 1 d . .
C12 C 0.2124(7) 0.3728(8) 0.0574(7) 0.049(4) Uani 1 1 d . .
H12 H 0.2419 0.3496 0.0378 0.059 Uiso 1 1 calc R .
C13 C 0.1522(7) 0.3357(8) 0.0625(7) 0.054(4) Uani 1 1 d . .
H13 H 0.1420 0.2869 0.0481 0.065 Uiso 1 1 calc R .
C14 C 0.1235(8) 0.4335(9) 0.1079(7) 0.056(4) Uani 1 1 d . .
H14 H 0.0921 0.4557 0.1254 0.067 Uiso 1 1 calc R .
C15 C 0.1841(7) 0.4739(9) 0.1056(7) 0.053(4) Uani 1 1 d . .
H15 H 0.1938 0.5226 0.1212 0.063 Uiso 1 1 calc R .
C16 C 0.2957(7) 0.4830(7) 0.0778(6) 0.041(3) Uani 1 1 d . .
C21 C 0.6787(7) 0.5053(7) 0.2894(7) 0.046(4) Uani 1 1 d . .
C22 C 0.6957(7) 0.4644(9) 0.3308(7) 0.056(4) Uani 1 1 d . .
H22 H 0.6917 0.4169 0.3117 0.067 Uiso 1 1 calc R .
C23 C 0.7188(7) 0.4924(9) 0.4003(8) 0.056(4) Uani 1 1 d . .
H23 H 0.7324 0.4642 0.4285 0.067 Uiso 1 1 calc R .
C24 C 0.7058(7) 0.5986(9) 0.3889(8) 0.059(4) Uani 1 1 d . .
H24 H 0.7099 0.6459 0.4092 0.070 Uiso 1 1 calc R .
C25 C 0.6829(7) 0.5743(8) 0.3191(7) 0.051(4) Uani 1 1 d . .
H25 H 0.6705 0.6039 0.2923 0.062 Uiso 1 1 calc R .
C26 C 0.6533(7) 0.4760(9) 0.2148(7) 0.049(4) Uani 1 1 d . .
C31 C 0.5114(7) 0.8099(7) 0.1171(6) 0.043(3) Uani 1 1 d . .
C32 C 0.5761(9) 0.8320(8) 0.1140(9) 0.082(6) Uani 1 1 d . .
H32 H 0.5988 0.8002 0.0940 0.098 Uiso 1 1 calc R .
C33 C 0.6093(9) 0.9012(9) 0.1401(10) 0.083(6) Uani 1 1 d . .
H33 H 0.6539 0.9152 0.1354 0.099 Uiso 1 1 calc R .
C34 C 0.5185(9) 0.9265(9) 0.1721(9) 0.074(5) Uani 1 1 d . .
H34 H 0.4962 0.9601 0.1902 0.089 Uiso 1 1 calc R .
C35 C 0.4815(8) 0.8592(8) 0.1493(8) 0.061(4) Uani 1 1 d . .
H35 H 0.4371 0.8464 0.1549 0.073 Uiso 1 1 calc R .
C36 C 0.4745(8) 0.7360(7) 0.0939(6) 0.038(3) Uani 1 1 d . .
C101 C 0.0436(9) 0.1697(10) 0.0318(8) 0.069(4) Uani 1 1 d . U
C102 C 0.0346(9) 0.1244(9) -0.0348(8) 0.074(5) Uani 1 1 d . U
H102 H 0.0568 0.0875 -0.0439 0.089 Uiso 1 1 calc R .
C103 C -0.0111(9) 0.1453(9) -0.0799(8) 0.074(5) Uani 1 1 d . U
H103 H -0.0274 0.1262 -0.1276 0.089 Uiso 1 1 calc R .
C104 C -0.0302(9) 0.2008(10) -0.0433(8) 0.072(4) Uani 1 1 d . U
C105 C -0.0744(9) 0.2398(11) -0.0694(8) 0.074(5) Uani 1 1 d . U
H105 H -0.0994 0.2217 -0.1166 0.089 Uiso 1 1 calc R .
C106 C -0.0889(8) 0.3010(11) -0.0392(8) 0.074(5) Uani 1 1 d . U
C107 C -0.1325(9) 0.3443(12) -0.0690(9) 0.087(5) Uani 1 1 d . U
H107 H -0.1596 0.3340 -0.1154 0.105 Uiso 1 1 calc R .
C108 C -0.1283(8) 0.3987(12) -0.0219(8) 0.080(5) Uani 1 1 d . U
H108 H -0.1522 0.4344 -0.0277 0.095 Uiso 1 1 calc R .
C109 C -0.0811(8) 0.3953(10) 0.0407(8) 0.061(4) Uani 1 1 d . U
C110 C -0.0634(7) 0.4439(10) 0.1027(8) 0.065(4) Uani 1 1 d . U
C111 C -0.0842(8) 0.5103(10) 0.1033(7) 0.066(4) Uani 1 1 d . U
C112 C -0.1411(9) 0.5269(12) 0.1234(10) 0.089(6) Uani 1 1 d . U
H112 H -0.1696 0.4938 0.1347 0.107 Uiso 1 1 calc R .
C113 C -0.1564(11) 0.5913(13) 0.1270(12) 0.112(7) Uani 1 1 d . U
H113 H -0.1961 0.6001 0.1396 0.135 Uiso 1 1 calc R .
C114 C -0.1177(9) 0.6419(12) 0.1135(9) 0.082(5) Uani 1 1 d . U
C115 C -0.1322(9) 0.7108(10) 0.1226(9) 0.088(6) Uani 1 1 d . U
H11A H -0.1675 0.7120 0.0811 0.133 Uiso 1 1 calc GR .
H11B H -0.0882 0.7448 0.1328 0.133 Uiso 1 1 calc GR .
H11C H -0.1506 0.7216 0.1599 0.133 Uiso 1 1 calc GR .
C116 C -0.0619(9) 0.6247(11) 0.0935(9) 0.084(5) Uani 1 1 d . U
H116 H -0.0341 0.6579 0.0818 0.101 Uiso 1 1 calc R .
C117 C -0.0448(9) 0.5612(10) 0.0899(9) 0.081(5) Uani 1 1 d . U
H117 H -0.0046 0.5532 0.0777 0.097 Uiso 1 1 calc R .
C118 C -0.0219(7) 0.4373(9) 0.1659(7) 0.055(4) Uani 1 1 d . U
C119 C -0.0027(7) 0.4888(9) 0.2294(8) 0.060(4) Uani 1 1 d . U
H119 H -0.0151 0.5320 0.2374 0.072 Uiso 1 1 calc R .
C120 C 0.0373(7) 0.4624(9) 0.2760(8) 0.060(4) Uani 1 1 d . U
H120 H 0.0572 0.4836 0.3234 0.072 Uiso 1 1 calc R .
C121 C 0.0434(7) 0.3969(9) 0.2401(7) 0.058(4) Uani 1 1 d . U
C122 C 0.0826(8) 0.3552(9) 0.2696(7) 0.059(4) Uani 1 1 d . U
H122 H 0.1023 0.3698 0.3174 0.071 Uiso 1 1 calc R .
C123 C 0.0964(7) 0.2941(9) 0.2365(7) 0.055(4) Uani 1 1 d . U
C124 C 0.1372(8) 0.2540(9) 0.2683(8) 0.067(4) Uani 1 1 d . U
H124 H 0.1584 0.2625 0.3156 0.081 Uiso 1 1 calc R .
C125 C 0.1409(8) 0.2012(9) 0.2199(8) 0.066(4) Uani 1 1 d . U
H125 H 0.1656 0.1661 0.2263 0.080 Uiso 1 1 calc R .
C126 C 0.0996(8) 0.2091(9) 0.1560(8) 0.061(4) Uani 1 1 d . U
C127 C 0.0902(8) 0.1628(9) 0.0948(8) 0.064(4) Uani 1 1 d . U
C128 C 0.1331(9) 0.1100(9) 0.0896(8) 0.072(4) Uani 1 1 d . U
C129 C 0.2069(9) 0.1312(10) 0.1146(9) 0.078(5) Uani 1 1 d . U
H129 H 0.2287 0.1788 0.1344 0.094 Uiso 1 1 calc R .
C130 C 0.2488(11) 0.0842(10) 0.1109(10) 0.091(6) Uani 1 1 d . U
H130 H 0.2990 0.0991 0.1260 0.109 Uiso 1 1 calc R .
C131 C 0.2153(13) 0.0137(11) 0.0843(11) 0.100(6) Uani 1 1 d . U
C132 C 0.2656(14) -0.0381(11) 0.0850(13) 0.138(9) Uani 1 1 d . U
H13A H 0.3127 -0.0143 0.0886 0.207 Uiso 1 1 calc GR .
H13B H 0.2457 -0.0763 0.0431 0.207 Uiso 1 1 calc GR .
H13C H 0.2695 -0.0560 0.1236 0.207 Uiso 1 1 calc GR .
C133 C 0.1454(12) -0.0070(11) 0.0615(10) 0.094(6) Uani 1 1 d . U
H133 H 0.1243 -0.0547 0.0424 0.112 Uiso 1 1 calc R .
C134 C 0.1017(11) 0.0392(10) 0.0645(8) 0.084(5) Uani 1 1 d . U
H134 H 0.0516 0.0232 0.0498 0.101 Uiso 1 1 calc R .
C201 C 0.7544(9) 0.4506(11) 0.5496(8) 0.073(5) Uani 1 1 d . U
C202 C 0.7069(8) 0.3933(10) 0.5474(7) 0.067(4) Uani 1 1 d . U
H202 H 0.7154 0.3488 0.5450 0.081 Uiso 1 1 calc R .
C203 C 0.6463(8) 0.4129(10) 0.5493(7) 0.064(4) Uani 1 1 d . U
H203 H 0.6043 0.3847 0.5487 0.077 Uiso 1 1 calc R .
C204 C 0.6573(9) 0.4833(10) 0.5524(8) 0.070(4) Uani 1 1 d . U
C205 C 0.6085(8) 0.5218(10) 0.5542(7) 0.066(4) Uani 1 1 d . U
H205 H 0.5652 0.4993 0.5564 0.080 Uiso 1 1 calc R .
C206 C 0.6129(9) 0.5884(11) 0.5533(7) 0.068(4) Uani 1 1 d . U
C207 C 0.5600(9) 0.6278(10) 0.5526(8) 0.073(5) Uani 1 1 d . U
H207 H 0.5139 0.6112 0.5530 0.088 Uiso 1 1 calc R .
C208 C 0.5850(9) 0.6917(10) 0.5515(7) 0.075(5) Uani 1 1 d . U
H208 H 0.5610 0.7280 0.5522 0.089 Uiso 1 1 calc R .
C209 C 0.6549(9) 0.6936(10) 0.5491(7) 0.070(4) Uani 1 1 d . U
C210 C 0.7021(10) 0.7519(11) 0.5490(8) 0.081(5) Uani 1 1 d . U
C211 C 0.6767(11) 0.8153(11) 0.5468(10) 0.089(5) Uani 1 1 d . U
C212 C 0.6966(15) 0.8684(14) 0.5996(12) 0.140(10) Uani 1 1 d . U
H212 H 0.7263 0.8657 0.6414 0.167 Uiso 1 1 calc R .
C213 C 0.6761(17) 0.9274(15) 0.5963(13) 0.158(11) Uani 1 1 d . U
H213 H 0.6974 0.9666 0.6347 0.190 Uiso 1 1 calc R .
C214 C 0.6276(14) 0.9341(14) 0.5423(12) 0.114(7) Uani 1 1 d . U
C215 C 0.5977(15) 0.9974(14) 0.5372(12) 0.144(10) Uani 1 1 d . U
H21A H 0.5648 1.0016 0.5624 0.216 Uiso 1 1 calc GR .
H21B H 0.5724 0.9926 0.4897 0.216 Uiso 1 1 calc GR .
H21C H 0.6367 1.0385 0.5561 0.216 Uiso 1 1 calc GR .
C216 C 0.604(2) 0.8807(17) 0.4906(13) 0.217(18) Uani 1 1 d . U
H216 H 0.5731 0.8840 0.4497 0.260 Uiso 1 1 calc R .
C217 C 0.6218(18) 0.8204(15) 0.4916(12) 0.172(13) Uani 1 1 d . U
H217 H 0.5968 0.7806 0.4547 0.207 Uiso 1 1 calc R .
C218 C 0.7733(10) 0.7524(10) 0.5480(8) 0.082(5) Uani 1 1 d . U
C219 C 0.8206(12) 0.8122(12) 0.5439(10) 0.110(7) Uani 1 1 d . U
H219 H 0.8116 0.8555 0.5411 0.132 Uiso 1 1 calc R .
C220 C 0.8793(13) 0.7891(12) 0.5452(11) 0.116(7) Uani 1 1 d . U
H220 H 0.9218 0.8159 0.5456 0.139 Uiso 1 1 calc R .
C221 C 0.8701(11) 0.7205(12) 0.5458(9) 0.093(6) Uani 1 1 d . U
C222 C 0.9217(10) 0.6844(12) 0.5484(9) 0.090(5) Uani 1 1 d . U
H222 H 0.9663 0.7079 0.5496 0.108 Uiso 1 1 calc R .
C223 C 0.9154(9) 0.6182(12) 0.5493(8) 0.084(5) Uani 1 1 d . U
C224 C 0.9673(9) 0.5791(12) 0.5491(9) 0.094(6) Uani 1 1 d . U
H224 H 1.0138 0.5967 0.5501 0.113 Uiso 1 1 calc R .
C225 C 0.9429(9) 0.5141(12) 0.5473(8) 0.088(5) Uani 1 1 d . U
H225 H 0.9672 0.4780 0.5458 0.106 Uiso 1 1 calc R .
C226 C 0.8688(9) 0.5112(12) 0.5480(8) 0.081(5) Uani 1 1 d . U
C227 C 0.8244(9) 0.4517(11) 0.5461(8) 0.074(5) Uani 1 1 d . U
C228 C 0.8449(10) 0.3879(12) 0.5362(10) 0.088(5) Uani 1 1 d . U
C229 C 0.8537(9) 0.3572(12) 0.4758(10) 0.094(6) Uani 1 1 d . U
H229 H 0.8468 0.3803 0.4422 0.113 Uiso 1 1 calc R .
C230 C 0.8722(11) 0.2950(14) 0.4624(12) 0.112(7) Uani 1 1 d . U
H230 H 0.8748 0.2751 0.4192 0.134 Uiso 1 1 calc R .
C231 C 0.8873(13) 0.2601(15) 0.5124(15) 0.124(8) Uani 1 1 d . U
C232 C 0.9084(16) 0.1928(15) 0.4981(18) 0.191(13) Uani 1 1 d . U
H23A H 0.8779 0.1589 0.5090 0.286 Uiso 1 1 calc GR .
H23B H 0.9580 0.1988 0.5257 0.286 Uiso 1 1 calc GR .
H23C H 0.9030 0.1767 0.4503 0.286 Uiso 1 1 calc GR .
C233 C 0.8822(16) 0.2902(15) 0.5738(14) 0.147(10) Uani 1 1 d . U
H233 H 0.8933 0.2694 0.6091 0.177 Uiso 1 1 calc R .
C234 C 0.8600(13) 0.3535(14) 0.5837(11) 0.122(8) Uani 1 1 d . U
H234 H 0.8553 0.3731 0.6260 0.147 Uiso 1 1 calc R .
C301 C 0.5589(9) 1.1115(8) 0.1116(9) 0.067(4) Uani 1 1 d . U
C302 C 0.5547(10) 1.1222(9) 0.0467(9) 0.082(5) Uani 1 1 d . U
H302 H 0.5189 1.1383 0.0191 0.099 Uiso 1 1 calc R .
C303 C 0.6117(10) 1.1046(9) 0.0340(10) 0.085(5) Uani 1 1 d . U
H303 H 0.6241 1.1066 -0.0046 0.102 Uiso 1 1 calc R .
C304 C 0.6520(9) 1.0816(9) 0.0906(9) 0.073(5) Uani 1 1 d . U
C305 C 0.7137(10) 1.0582(9) 0.0937(11) 0.089(5) Uani 1 1 d . U
H305 H 0.7303 1.0566 0.0569 0.107 Uiso 1 1 calc R .
C306 C 0.7524(11) 1.0373(10) 0.1460(14) 0.098(6) Uani 1 1 d . U
C307 C 0.8149(12) 1.0102(12) 0.1469(16) 0.125(8) Uani 1 1 d . U
H307 H 0.8354 1.0018 0.1125 0.151 Uiso 1 1 calc R .
C308 C 0.8374(14) 0.9997(13) 0.2091(16) 0.137(9) Uani 1 1 d . U
H308 H 0.8783 0.9830 0.2255 0.164 Uiso 1 1 calc R .
C309 C 0.7920(12) 1.0170(13) 0.2454(17) 0.123(7) Uani 1 1 d . U
C310 C 0.7981(15) 1.0184(15) 0.3116(18) 0.143(9) Uani 1 1 d . U
C311 C 0.8656(11) 0.9972(16) 0.3482(15) 0.214(15) Uani 1 1 d . U
C317 C 0.8609(15) 0.9333(16) 0.360(2) 0.43(5) Uani 1 1 d G U
H317 H 0.8162 0.9014 0.3432 0.520 Uiso 1 1 calc R .
C316 C 0.922(2) 0.9160(18) 0.395(3) 0.65(9) Uani 1 1 d G U
H316 H 0.9183 0.8723 0.4030 0.781 Uiso 1 1 calc R .
C314 C 0.9869(16) 0.963(2) 0.419(2) 0.45(5) Uani 1 1 d G U
C313 C 0.9916(11) 1.0265(17) 0.4079(16) 0.244(19) Uani 1 1 d G U
H313 H 1.0363 1.0583 0.4244 0.293 Uiso 1 1 calc R .
C312 C 0.9309(14) 1.0438(12) 0.3723(14) 0.203(15) Uani 1 1 d G U
H312 H 0.9342 1.0874 0.3645 0.244 Uiso 1 1 calc R .
C318 C 0.7498(16) 1.0279(17) 0.3411(18) 0.157(10) Uani 1 1 d . U
C319 C 0.7558(16) 1.028(2) 0.4109(18) 0.190(14) Uani 1 1 d . U
H319 H 0.7949 1.0193 0.4420 0.228 Uiso 1 1 calc R .
C320 C 0.6999(16) 1.0423(18) 0.4231(17) 0.180(12) Uani 1 1 d . U
H320 H 0.6897 1.0432 0.4632 0.216 Uiso 1 1 calc R .
C321 C 0.6556(14) 1.0566(13) 0.3637(13) 0.114(7) Uani 1 1 d . U
C322 C 0.5931(12) 1.0753(10) 0.3576(11) 0.100(6) Uani 1 1 d . U
H322 H 0.5754 1.0760 0.3936 0.119 Uiso 1 1 calc R .
C323 C 0.5512(10) 1.0944(8) 0.3015(9) 0.074(5) Uani 1 1 d . U
C324 C 0.4870(11) 1.1136(8) 0.2994(10) 0.082(5) Uani 1 1 d . U
H324 H 0.4657 1.1186 0.3333 0.098 Uiso 1 1 calc R .
C325 C 0.4630(11) 1.1229(9) 0.2398(9) 0.080(5) Uani 1 1 d . U
H325 H 0.4189 1.1342 0.2217 0.095 Uiso 1 1 calc R .
C326 C 0.5129(10) 1.1136(7) 0.2069(9) 0.065(4) Uani 1 1 d . U
C327 C 0.5082(9) 1.1210(7) 0.1430(9) 0.065(4) Uani 1 1 d . U
C328 C 0.4438(9) 1.1415(8) 0.1048(8) 0.063(4) Uani 1 1 d . U
C329 C 0.4298(10) 1.2058(8) 0.1289(10) 0.077(5) Uani 1 1 d . U
H329 H 0.4605 1.2365 0.1711 0.092 Uiso 1 1 calc R .
C330 C 0.3697(10) 1.2253(9) 0.0904(10) 0.078(5) Uani 1 1 d . U
H330 H 0.3611 1.2689 0.1075 0.094 Uiso 1 1 calc R .
C331 C 0.3246(11) 1.1827(9) 0.0299(10) 0.082(5) Uani 1 1 d . U
C332 C 0.2621(12) 1.2006(11) -0.0104(11) 0.108(7) Uani 1 1 d . U
H33A H 0.2227 1.1902 0.0059 0.162 Uiso 1 1 calc GR .
H33B H 0.2487 1.1739 -0.0578 0.162 Uiso 1 1 calc GR .
H33C H 0.2732 1.2497 -0.0062 0.162 Uiso 1 1 calc GR .
C333 C 0.3391(10) 1.1198(9) 0.0061(10) 0.078(5) Uani 1 1 d . U
H333 H 0.3086 1.0897 -0.0364 0.094 Uiso 1 1 calc R .
C334 C 0.3969(9) 1.0990(9) 0.0424(9) 0.074(5) Uani 1 1 d . U
H334 H 0.4046 1.0552 0.0243 0.089 Uiso 1 1 calc R .
Zn41 Zn 0.32317(8) 0.71060(9) 0.25835(8) 0.0496(5) Uani 1 1 d D .
O41 O 0.3144(5) 0.6784(4) 0.1573(4) 0.046(2) Uani 1 1 d D .
H41A H 0.343(6) 0.698(4) 0.142(4) 0.070 Uiso 1 1 d DR .
H41B H 0.305(7) 0.6356(13) 0.137(4) 0.070 Uiso 1 1 d DR .
N41 N 0.3519(6) 0.8164(6) 0.2753(6) 0.058(3) Uani 1 1 d . U
N42 N 0.4290(6) 0.7096(7) 0.2970(5) 0.050(3) Uani 1 1 d . U
N43 N 0.2985(6) 0.6156(6) 0.2717(5) 0.046(3) Uani 1 1 d . U
N44 N 0.2233(6) 0.7249(6) 0.2579(5) 0.049(3) Uani 1 1 d . U
C401 C 0.3081(9) 0.8594(8) 0.2717(8) 0.059(4) Uani 1 1 d . U
C402 C 0.3500(10) 0.9293(9) 0.2787(9) 0.082(5) Uani 1 1 d . U
H402 H 0.3331 0.9697 0.2772 0.099 Uiso 1 1 calc R .
C403 C 0.4153(10) 0.9218(9) 0.2874(9) 0.074(5) Uani 1 1 d . U
H403 H 0.4536 0.9572 0.2916 0.089 Uiso 1 1 calc R .
C404 C 0.4216(9) 0.8541(9) 0.2896(8) 0.065(4) Uani 1 1 d . U
C405 C 0.4797(9) 0.8262(9) 0.3009(8) 0.073(5) Uani 1 1 d . U
H405 H 0.5230 0.8557 0.3063 0.087 Uiso 1 1 calc R .
C406 C 0.4840(8) 0.7624(9) 0.3053(8) 0.063(4) Uani 1 1 d . U
C407 C 0.5495(8) 0.7376(9) 0.3189(8) 0.065(4) Uani 1 1 d . U
H407 H 0.5955 0.7634 0.3266 0.078 Uiso 1 1 calc R .
C408 C 0.5328(8) 0.6718(9) 0.3186(7) 0.059(4) Uani 1 1 d . U
H408 H 0.5649 0.6428 0.3258 0.070 Uiso 1 1 calc R .
C409 C 0.4572(7) 0.6533(8) 0.3053(7) 0.051(4) Uani 1 1 d . U
C410 C 0.4175(7) 0.5899(8) 0.2987(6) 0.046(3) Uani 1 1 d . U
C411 C 0.4538(7) 0.5330(8) 0.3071(7) 0.054(4) Uani 1 1 d . U
C412 C 0.5085(7) 0.5380(9) 0.3642(8) 0.062(4) Uani 1 1 d . U
H412 H 0.5258 0.5804 0.3991 0.074 Uiso 1 1 calc R .
C413 C 0.5396(8) 0.4839(9) 0.3732(7) 0.057(4) Uani 1 1 d . U
H413 H 0.5768 0.4894 0.4140 0.069 Uiso 1 1 calc R .
C414 C 0.5166(8) 0.4215(9) 0.3227(8) 0.061(4) Uani 1 1 d . U
C415 C 0.5451(8) 0.3601(9) 0.3334(8) 0.069(5) Uani 1 1 d . U
H41C H 0.5876 0.3747 0.3740 0.104 Uiso 1 1 calc GR .
H41D H 0.5575 0.3385 0.2943 0.104 Uiso 1 1 calc GR .
H41E H 0.5089 0.3270 0.3389 0.104 Uiso 1 1 calc GR .
C416 C 0.4629(8) 0.4170(9) 0.2631(7) 0.058(4) Uani 1 1 d . U
H416 H 0.4466 0.3752 0.2274 0.070 Uiso 1 1 calc R .
C417 C 0.4332(8) 0.4715(8) 0.2546(7) 0.057(4) Uani 1 1 d . U
H417 H 0.3982 0.4674 0.2128 0.068 Uiso 1 1 calc R .
C418 C 0.3433(8) 0.5728(8) 0.2863(6) 0.046(3) Uani 1 1 d . U
C419 C 0.3032(8) 0.5104(8) 0.2864(6) 0.053(4) Uani 1 1 d . U
H419 H 0.3211 0.4718 0.2944 0.063 Uiso 1 1 calc R .
C420 C 0.2363(7) 0.5153(8) 0.2735(7) 0.053(4) Uani 1 1 d . U
H420 H 0.1975 0.4809 0.2701 0.064 Uiso 1 1 calc R .
C421 C 0.2331(7) 0.5812(7) 0.2657(6) 0.045(3) Uani 1 1 d . U
C422 C 0.1729(8) 0.6070(8) 0.2542(7) 0.054(4) Uani 1 1 d . U
H422 H 0.1302 0.5763 0.2482 0.064 Uiso 1 1 calc R .
C423 C 0.1672(8) 0.6709(9) 0.2503(7) 0.054(4) Uani 1 1 d . U
C424 C 0.1046(8) 0.6971(9) 0.2440(7) 0.059(4) Uani 1 1 d . U
H424 H 0.0589 0.6723 0.2388 0.071 Uiso 1 1 calc R .
C425 C 0.1224(8) 0.7615(9) 0.2470(7) 0.062(4) Uani 1 1 d . U
H425 H 0.0908 0.7913 0.2428 0.074 Uiso 1 1 calc R .
C426 C 0.1970(8) 0.7807(8) 0.2574(7) 0.051(4) Uani 1 1 d . U
C427 C 0.2364(8) 0.8459(8) 0.2646(7) 0.054(4) Uani 1 1 d . U
C428 C 0.1960(9) 0.9016(9) 0.2698(9) 0.069(4) Uani 1 1 d . U
C429 C 0.1732(12) 0.9196(10) 0.3235(11) 0.102(6) Uani 1 1 d . U
H429 H 0.1835 0.8991 0.3591 0.122 Uiso 1 1 calc R .
C430 C 0.1323(13) 0.9720(11) 0.3227(12) 0.112(8) Uani 1 1 d . U
H430 H 0.1114 0.9825 0.3566 0.135 Uiso 1 1 calc R .
C431 C 0.1225(12) 1.0063(10) 0.2761(11) 0.092(6) Uani 1 1 d . U
C432 C 0.0760(12) 1.0598(11) 0.2809(12) 0.124(8) Uani 1 1 d . U
H43A H 0.0409 1.0459 0.3011 0.185 Uiso 1 1 calc GR .
H43B H 0.0514 1.0623 0.2356 0.185 Uiso 1 1 calc GR .
H43C H 0.1063 1.1050 0.3090 0.185 Uiso 1 1 calc GR .
C433 C 0.1463(10) 0.9890(9) 0.2247(10) 0.083(5) Uani 1 1 d . U
H433 H 0.1379 1.0119 0.1910 0.100 Uiso 1 1 calc R .
C434 C 0.1846(11) 0.9359(9) 0.2207(9) 0.086(5) Uani 1 1 d . U
H434 H 0.2022 0.9241 0.1845 0.103 Uiso 1 1 calc R .
Cl1S Cl 0.3460(3) 0.2400(3) 0.2705(2) 0.1007(17) Uani 1 1 d . .
Cl2S Cl 0.2729(2) 0.3279(2) 0.2033(2) 0.0716(12) Uani 1 1 d . .
C1S C 0.3166(8) 0.3153(8) 0.2819(8) 0.070(5) Uani 1 1 d . .
H1SA H 0.3576 0.3546 0.3086 0.085 Uiso 1 1 calc R .
H1SB H 0.2835 0.3134 0.3075 0.085 Uiso 1 1 calc R .
Cl3S Cl 0.4321(6) 0.7844(6) 0.5029(6) 0.249(6) Uani 1 1 d . .
Cl4S Cl 0.2969(6) 0.8036(5) 0.4454(5) 0.211(4) Uani 1 1 d . .
C2S C 0.3756(18) 0.7784(15) 0.4301(13) 0.156(11) Uani 1 1 d . .
H2SA H 0.3625 0.7307 0.4001 0.187 Uiso 1 1 calc R .
H2SB H 0.3964 0.8092 0.4083 0.187 Uiso 1 1 calc R .
N51 N 0.1895(6) 0.7041(7) -0.2009(7) 0.072(4) Uani 1 1 d . U
C51 C 0.1980(9) 0.6900(9) -0.1336(9) 0.080(5) Uani 1 1 d . U
H51A H 0.2250 0.6538 -0.1306 0.097 Uiso 1 1 calc R .
H51B H 0.1503 0.6715 -0.1332 0.097 Uiso 1 1 calc R .
C52 C 0.2351(11) 0.7512(10) -0.0708(10) 0.095(6) Uani 1 1 d . U
H52A H 0.2805 0.7742 -0.0731 0.114 Uiso 1 1 calc R .
H52B H 0.2049 0.7848 -0.0689 0.114 Uiso 1 1 calc R .
C53 C 0.2493(9) 0.7281(9) -0.0090(9) 0.076(5) Uani 1 1 d . U
H53A H 0.2877 0.7030 -0.0064 0.091 Uiso 1 1 calc R .
H53B H 0.2061 0.6957 -0.0127 0.091 Uiso 1 1 calc R .
C54 C 0.2704(12) 0.7860(10) 0.0549(10) 0.108(7) Uani 1 1 d . U
H54A H 0.2319 0.8101 0.0535 0.162 Uiso 1 1 calc GR .
H54B H 0.3134 0.8182 0.0592 0.162 Uiso 1 1 calc GR .
H54C H 0.2796 0.7677 0.0936 0.162 Uiso 1 1 calc GR .
C61 C 0.1589(8) 0.7683(9) -0.2030(10) 0.076(5) Uani 1 1 d . U
H61A H 0.1937 0.8080 -0.1672 0.092 Uiso 1 1 calc R .
H61B H 0.1559 0.7768 -0.2467 0.092 Uiso 1 1 calc R .
C62 C 0.0860(9) 0.7677(11) -0.1946(12) 0.107(7) Uani 1 1 d . U
H62A H 0.0502 0.7285 -0.2302 0.129 Uiso 1 1 calc R .
H62B H 0.0883 0.7610 -0.1504 0.129 Uiso 1 1 calc R .
C63 C 0.0629(10) 0.8325(11) -0.1987(14) 0.114(8) Uani 1 1 d . U
H63A H 0.1018 0.8737 -0.1722 0.137 Uiso 1 1 calc R .
H63B H 0.0210 0.8359 -0.1845 0.137 Uiso 1 1 calc R .
C64 C 0.043(2) 0.819(2) -0.281(2) 0.247(19) Uani 1 1 d . U
H64A H 0.0159 0.7718 -0.3046 0.370 Uiso 1 1 calc GR .
H64B H 0.0872 0.8264 -0.2912 0.370 Uiso 1 1 calc GR .
H64C H 0.0151 0.8511 -0.2952 0.370 Uiso 1 1 calc GR .
C71 C 0.2611(8) 0.7187(9) -0.2083(9) 0.075(5) Uani 1 1 d . U
H71A H 0.2859 0.6829 -0.1967 0.090 Uiso 1 1 calc R .
H71B H 0.2893 0.7633 -0.1752 0.090 Uiso 1 1 calc R .
C72 C 0.2597(9) 0.7211(9) -0.2789(9) 0.076(5) Uani 1 1 d . U
H72A H 0.2354 0.6754 -0.3118 0.091 Uiso 1 1 calc R .
H72B H 0.2322 0.7546 -0.2923 0.091 Uiso 1 1 calc R .
C73 C 0.3347(9) 0.7417(9) -0.2808(9) 0.074(5) Uani 1 1 d . U
H73A H 0.3587 0.7877 -0.2484 0.089 Uiso 1 1 calc R .
H73B H 0.3624 0.7087 -0.2666 0.089 Uiso 1 1 calc R .
C74 C 0.3339(10) 0.7430(10) -0.3505(9) 0.093(6) Uani 1 1 d . U
H74A H 0.3824 0.7599 -0.3488 0.139 Uiso 1 1 calc GR .
H74B H 0.3042 0.7735 -0.3660 0.139 Uiso 1 1 calc GR .
H74C H 0.3147 0.6965 -0.3819 0.139 Uiso 1 1 calc GR .
C81 C 0.1387(9) 0.6446(9) -0.2561(10) 0.084(5) Uani 1 1 d . U
H81A H 0.1312 0.6559 -0.2992 0.101 Uiso 1 1 calc R .
H81B H 0.0925 0.6389 -0.2486 0.101 Uiso 1 1 calc R .
C82 C 0.1600(8) 0.5769(9) -0.2638(9) 0.075(5) Uani 1 1 d . U
H82A H 0.1529 0.5577 -0.2278 0.090 Uiso 1 1 calc R .
H82B H 0.2111 0.5845 -0.2581 0.090 Uiso 1 1 calc R .
C83 C 0.1176(10) 0.5259(10) -0.3317(10) 0.090(6) Uani 1 1 d . U
H83A H 0.1332 0.5408 -0.3663 0.108 Uiso 1 1 calc R .
H83B H 0.0670 0.5275 -0.3416 0.108 Uiso 1 1 calc R .
C84 C 0.1228(9) 0.4510(10) -0.3391(12) 0.108(7) Uani 1 1 d . U
H84A H 0.0965 0.4315 -0.3138 0.162 Uiso 1 1 calc GR .
H84B H 0.1728 0.4493 -0.3214 0.162 Uiso 1 1 calc GR .
H84C H 0.1025 0.4243 -0.3869 0.162 Uiso 1 1 calc GR .

loop_
_atom_site_aniso_label
_atom_site_aniso_U_11
_atom_site_aniso_U_22
_atom_site_aniso_U_33
_atom_site_aniso_U_23
_atom_site_aniso_U_13
_atom_site_aniso_U_12
I1 0.0463(5) 0.0426(6) 0.0341(5) 0.0083(4) 0.0227(4) 0.0081(4)
I2 0.0342(5) 0.0426(5) 0.0403(5) 0.0069(4) 0.0151(4) 0.0079(4)
I3 0.0335(5) 0.0379(5) 0.0524(6) 0.0021(4) 0.0178(4) 0.0014(4)
I4 0.0547(6) 0.0422(6) 0.0437(5) 0.0161(4) 0.0303(5) 0.0103(4)
Mo1 0.0307(6) 0.0309(6) 0.0336(6) 0.0057(5) 0.0176(5) 0.0020(5)
Mo2 0.0328(6) 0.0367(7) 0.0285(6) 0.0087(5) 0.0127(5) 0.0070(5)
Mo3 0.0311(6) 0.0292(6) 0.0310(6) 0.0044(5) 0.0168(5) 0.0013(5)
Zn11 0.0296(9) 0.0947(15) 0.0451(10) 0.0221(10) 0.0099(8) -0.0096(9)
Zn21 0.0489(11) 0.1053(17) 0.0369(10) 0.0041(10) 0.0148(9) -0.0122(11)
Zn31 0.0694(14) 0.0522(13) 0.1017(17) 0.0035(12) 0.0135(13) -0.0050(11)
O11 0.042(5) 0.026(5) 0.056(6) -0.002(4) 0.034(5) -0.003(4)
O12 0.069(7) 0.042(7) 0.080(8) 0.006(6) 0.046(6) 0.007(5)
O21 0.052(6) 0.044(6) 0.027(5) 0.012(4) -0.003(4) 0.014(5)
O22 0.097(9) 0.052(7) 0.072(8) -0.005(6) 0.029(7) 0.027(7)
O31 0.039(5) 0.033(5) 0.047(5) 0.001(4) 0.028(5) -0.003(4)
O32 0.033(5) 0.086(8) 0.069(7) 0.036(6) 0.036(5) 0.006(5)
N11 0.034(6) 0.067(9) 0.038(7) 0.012(6) 0.016(5) 0.012(6)
N12 0.037(7) 0.099(10) 0.045(7) 0.025(7) 0.008(6) -0.016(6)
N13 0.031(7) 0.116(11) 0.043(7) 0.028(7) 0.008(6) -0.005(7)
N14 0.033(6) 0.103(10) 0.045(7) 0.036(7) 0.013(5) 0.005(6)
N15 0.033(7) 0.092(10) 0.044(7) 0.017(6) 0.009(5) 0.002(6)
N21 0.040(7) 0.097(12) 0.028(7) 0.011(7) 0.007(6) -0.003(7)
N22 0.058(8) 0.115(11) 0.022(6) 0.016(7) 0.011(6) 0.003(7)
N23 0.065(8) 0.085(9) 0.043(7) 0.005(7) 0.022(6) -0.003(7)
N24 0.078(9) 0.094(11) 0.046(8) -0.014(8) 0.029(7) -0.019(8)
N25 0.053(8) 0.123(11) 0.031(7) 0.012(8) 0.008(6) -0.015(8)
N31 0.062(9) 0.042(8) 0.102(11) 0.010(8) 0.030(8) 0.007(7)
N32 0.075(9) 0.047(8) 0.078(9) -0.003(7) 0.038(7) 0.003(7)
N33 0.063(9) 0.052(9) 0.139(13) 0.004(9) 0.018(9) -0.015(7)
N34 0.080(11) 0.097(13) 0.111(13) 0.026(10) 0.003(9) 0.005(10)
N35 0.080(9) 0.050(9) 0.080(9) 0.008(7) 0.033(8) 0.000(7)
C315 0.22(4) 0.58(9) 0.82(14) 0.45(10) -0.01(5) 0.19(5)
C11 0.029(7) 0.054(10) 0.040(8) 0.014(7) 0.016(6) 0.016(7)
C12 0.031(8) 0.062(11) 0.059(10) 0.011(8) 0.027(7) 0.012(7)
C13 0.038(8) 0.050(10) 0.073(11) 0.003(8) 0.033(8) 0.003(7)
C14 0.055(10) 0.072(12) 0.047(9) 0.013(9) 0.028(8) 0.016(9)
C15 0.038(8) 0.084(12) 0.042(9) 0.019(8) 0.019(7) 0.020(8)
C16 0.039(8) 0.036(9) 0.041(8) -0.003(7) 0.020(7) -0.001(7)
C21 0.029(7) 0.039(9) 0.055(9) 0.003(8) 0.009(7) -0.005(6)
C22 0.046(9) 0.071(11) 0.045(9) 0.017(8) 0.016(8) 0.001(8)
C23 0.035(8) 0.067(12) 0.049(10) 0.011(9) -0.002(7) 0.007(8)
C24 0.047(9) 0.076(12) 0.046(10) 0.013(9) 0.019(8) -0.005(8)
C25 0.030(7) 0.075(12) 0.039(9) 0.005(8) 0.008(7) 0.011(7)
C26 0.023(7) 0.086(13) 0.030(8) 0.016(9) 0.003(6) 0.003(8)
C31 0.048(9) 0.057(10) 0.036(8) 0.032(7) 0.013(7) 0.024(8)
C32 0.064(11) 0.051(11) 0.122(16) -0.014(10) 0.058(11) 0.000(9)
C33 0.067(12) 0.046(11) 0.128(17) 0.005(11) 0.045(12) 0.000(9)
C34 0.058(11) 0.056(12) 0.099(14) -0.002(10) 0.031(10) 0.015(9)
C35 0.049(9) 0.041(10) 0.082(12) 0.006(8) 0.017(9) 0.012(8)
C36 0.060(9) 0.030(8) 0.027(7) 0.011(6) 0.017(7) 0.009(7)
C101 0.057(10) 0.079(11) 0.055(8) 0.017(7) 0.017(7) -0.024(8)
C102 0.064(10) 0.073(11) 0.062(9) 0.004(8) 0.019(8) -0.027(8)
C103 0.060(10) 0.083(11) 0.044(9) 0.001(8) 0.006(7) -0.035(8)
C104 0.047(9) 0.090(12) 0.053(9) 0.014(8) 0.003(7) -0.019(8)
C105 0.055(10) 0.117(13) 0.035(9) 0.029(8) 0.006(7) -0.016(9)
C106 0.028(8) 0.127(12) 0.051(9) 0.028(8) 0.007(7) -0.017(8)
C107 0.049(10) 0.154(15) 0.047(9) 0.038(9) 0.010(8) -0.010(10)
C108 0.049(9) 0.152(15) 0.043(8) 0.043(9) 0.019(8) 0.013(10)
C109 0.036(8) 0.115(12) 0.050(8) 0.045(8) 0.026(7) 0.007(8)
C110 0.029(7) 0.120(11) 0.060(8) 0.046(8) 0.029(7) 0.001(7)
C111 0.036(8) 0.113(11) 0.044(9) 0.034(8) 0.007(7) -0.002(8)
C112 0.054(10) 0.134(15) 0.116(15) 0.078(13) 0.048(11) 0.023(10)
C113 0.079(13) 0.153(16) 0.15(2) 0.089(15) 0.058(14) 0.045(12)
C114 0.057(10) 0.125(14) 0.088(13) 0.065(11) 0.023(9) 0.036(10)
C115 0.056(11) 0.126(15) 0.081(13) 0.047(11) 0.003(9) 0.028(10)
C116 0.046(9) 0.110(13) 0.099(14) 0.054(11) 0.016(9) 0.006(9)
C117 0.053(10) 0.107(13) 0.094(13) 0.049(11) 0.033(10) 0.005(9)
C118 0.021(7) 0.097(11) 0.048(7) 0.030(7) 0.014(6) -0.008(7)
C119 0.031(8) 0.096(11) 0.057(8) 0.034(8) 0.018(7) 0.008(7)
C120 0.035(8) 0.100(11) 0.051(8) 0.032(8) 0.020(7) 0.004(8)
C121 0.037(8) 0.099(11) 0.034(7) 0.026(7) 0.012(6) -0.004(7)
C122 0.047(9) 0.106(11) 0.035(8) 0.034(8) 0.020(7) 0.015(8)
C123 0.027(7) 0.097(10) 0.037(7) 0.022(7) 0.011(6) 0.000(7)
C124 0.057(10) 0.097(12) 0.043(8) 0.023(8) 0.014(7) 0.006(9)
C125 0.040(8) 0.087(11) 0.068(9) 0.023(8) 0.021(7) -0.004(8)
C126 0.045(9) 0.068(10) 0.048(8) 0.010(7) 0.007(7) -0.020(7)
C127 0.046(8) 0.062(9) 0.069(9) 0.013(7) 0.018(7) -0.021(7)
C128 0.061(9) 0.063(9) 0.064(10) -0.002(8) 0.015(8) -0.020(7)
C129 0.062(9) 0.073(11) 0.084(12) -0.002(9) 0.029(9) 0.003(8)
C130 0.092(13) 0.081(12) 0.097(14) 0.007(10) 0.044(11) 0.017(9)
C131 0.116(14) 0.076(12) 0.101(15) 0.001(11) 0.054(12) 0.008(10)
C132 0.21(2) 0.084(15) 0.18(2) 0.055(15) 0.13(2) 0.066(16)
C133 0.117(14) 0.064(12) 0.086(14) 0.006(10) 0.042(12) -0.007(10)
C134 0.097(13) 0.073(11) 0.065(11) 0.003(9) 0.032(10) -0.015(9)
C201 0.052(9) 0.124(13) 0.043(9) 0.033(10) 0.019(7) -0.003(8)
C202 0.062(9) 0.095(11) 0.053(10) 0.029(9) 0.028(8) 0.010(8)
C203 0.051(9) 0.103(11) 0.037(8) 0.025(8) 0.018(7) 0.002(8)
C204 0.058(9) 0.095(11) 0.051(10) 0.020(9) 0.020(8) 0.003(8)
C205 0.042(9) 0.099(11) 0.039(9) 0.007(8) 0.007(7) -0.004(8)
C206 0.059(9) 0.097(11) 0.031(8) 0.004(8) 0.012(7) -0.001(8)
C207 0.057(9) 0.094(12) 0.058(10) 0.018(9) 0.018(8) -0.003(8)
C208 0.079(11) 0.088(12) 0.043(9) 0.008(8) 0.017(8) 0.007(9)
C209 0.073(10) 0.083(10) 0.035(8) -0.006(8) 0.022(8) -0.005(8)
C210 0.080(10) 0.092(11) 0.049(10) -0.005(8) 0.028(8) -0.017(8)
C211 0.089(13) 0.095(12) 0.063(11) 0.006(9) 0.026(9) -0.015(10)
C212 0.17(2) 0.124(16) 0.082(13) -0.018(12) 0.012(14) 0.059(16)
C213 0.22(3) 0.144(19) 0.077(14) -0.016(13) 0.027(15) 0.066(19)
C214 0.136(19) 0.125(17) 0.077(13) 0.009(12) 0.044(13) 0.035(14)
C215 0.19(3) 0.15(2) 0.119(19) 0.028(16) 0.082(19) 0.066(19)
C216 0.38(4) 0.141(19) 0.072(15) 0.005(14) -0.01(2) 0.11(2)
C217 0.24(3) 0.123(18) 0.066(13) -0.029(12) -0.025(15) 0.044(18)
C218 0.079(10) 0.086(12) 0.044(9) -0.026(9) 0.025(8) -0.023(8)
C219 0.098(14) 0.107(14) 0.103(16) 0.004(11) 0.049(13) -0.027(10)
C220 0.107(14) 0.105(14) 0.126(18) 0.003(12) 0.072(14) -0.018(11)
C221 0.080(11) 0.099(12) 0.072(12) -0.011(10) 0.035(10) -0.029(9)
C222 0.060(10) 0.115(13) 0.062(11) -0.008(10) 0.026(9) -0.034(9)
C223 0.052(9) 0.131(12) 0.042(9) -0.005(9) 0.024(8) -0.019(9)
C224 0.040(9) 0.146(15) 0.067(12) 0.005(11) 0.015(9) -0.019(9)
C225 0.043(9) 0.149(15) 0.052(10) 0.011(10) 0.016(8) -0.010(9)
C226 0.055(9) 0.131(13) 0.045(10) 0.021(10) 0.017(8) -0.005(9)
C227 0.049(9) 0.116(12) 0.047(9) 0.010(9) 0.018(7) 0.005(8)
C228 0.063(11) 0.137(14) 0.064(11) 0.028(10) 0.029(9) 0.012(10)
C229 0.059(11) 0.131(16) 0.069(11) 0.005(10) 0.019(9) -0.005(11)
C230 0.073(14) 0.144(18) 0.108(15) 0.003(13) 0.049(13) 0.012(13)
C231 0.108(18) 0.141(18) 0.134(18) 0.031(15) 0.065(16) 0.031(15)
C232 0.18(3) 0.14(2) 0.28(4) 0.03(2) 0.13(3) 0.05(2)
C233 0.19(3) 0.16(2) 0.134(18) 0.060(16) 0.090(18) 0.08(2)
C234 0.15(2) 0.163(19) 0.073(13) 0.032(13) 0.061(14) 0.056(16)
C301 0.066(10) 0.063(11) 0.067(10) 0.004(8) 0.030(8) 0.010(8)
C302 0.080(11) 0.082(13) 0.083(11) 0.012(10) 0.037(9) 0.014(10)
C303 0.084(12) 0.077(13) 0.087(12) -0.002(9) 0.048(10) 0.003(10)
C304 0.065(10) 0.058(11) 0.071(10) -0.013(8) 0.023(8) -0.004(8)
C305 0.066(11) 0.065(12) 0.116(14) -0.007(10) 0.038(10) -0.006(9)
C306 0.061(11) 0.052(12) 0.149(15) 0.001(11) 0.024(11) -0.009(9)
C307 0.081(14) 0.081(15) 0.20(2) 0.014(15) 0.051(15) 0.001(11)
C308 0.089(15) 0.100(18) 0.19(2) 0.022(17) 0.035(15) 0.007(13)
C309 0.061(13) 0.112(18) 0.183(17) 0.043(14) 0.030(12) 0.005(12)
C310 0.095(15) 0.14(2) 0.183(18) 0.062(16) 0.023(14) 0.025(15)
C311 0.122(17) 0.17(3) 0.31(3) 0.08(3) 0.007(19) 0.052(17)
C317 0.23(3) 0.28(4) 0.74(11) 0.28(6) -0.03(4) 0.08(3)
C316 0.22(4) 0.49(6) 1.2(2) 0.55(10) -0.07(6) 0.11(4)
C314 0.19(3) 0.43(5) 0.74(12) 0.39(7) -0.01(4) 0.13(3)
C313 0.13(2) 0.34(4) 0.30(4) 0.17(4) 0.03(2) 0.11(2)
C312 0.099(17) 0.22(3) 0.26(4) 0.08(3) 0.01(2) 0.044(18)
C318 0.094(16) 0.19(3) 0.18(2) 0.071(19) 0.014(14) 0.031(17)
C319 0.097(18) 0.29(4) 0.17(2) 0.11(2) 0.012(16) 0.03(2)
C320 0.117(19) 0.26(4) 0.169(19) 0.12(2) 0.017(16) 0.03(2)
C321 0.103(14) 0.119(19) 0.105(15) 0.035(14) 0.019(12) 0.013(13)
C322 0.105(13) 0.087(15) 0.082(12) 0.013(10) 0.015(11) 0.004(11)
C323 0.082(11) 0.038(9) 0.073(10) -0.007(8) 0.018(8) -0.015(8)
C324 0.103(13) 0.053(11) 0.081(11) 0.004(9) 0.039(10) 0.006(10)
C325 0.094(12) 0.073(13) 0.077(11) 0.014(10) 0.044(10) 0.016(10)
C326 0.086(11) 0.019(8) 0.089(10) 0.001(7) 0.044(8) -0.002(7)
C327 0.067(9) 0.038(9) 0.078(9) -0.006(7) 0.035(8) -0.009(7)
C328 0.060(9) 0.048(9) 0.077(10) -0.003(7) 0.041(7) 0.000(7)
C329 0.086(11) 0.036(9) 0.105(13) 0.008(8) 0.048(10) -0.005(8)
C330 0.083(11) 0.051(10) 0.105(12) 0.004(9) 0.053(9) 0.016(9)
C331 0.097(12) 0.052(10) 0.094(12) 0.003(9) 0.044(10) 0.015(9)
C332 0.123(16) 0.095(16) 0.122(16) 0.046(13) 0.040(13) 0.055(13)
C333 0.074(11) 0.064(11) 0.086(12) 0.003(9) 0.031(9) 0.009(9)
C334 0.078(11) 0.053(10) 0.073(10) -0.006(8) 0.022(8) 0.013(8)
Zn41 0.0440(10) 0.0553(11) 0.0428(10) 0.0051(8) 0.0192(8) -0.0021(8)
O41 0.050(6) 0.043(6) 0.043(6) 0.005(5) 0.023(5) 0.000(5)
N41 0.055(7) 0.060(8) 0.052(8) 0.002(6) 0.026(6) 0.002(6)
N42 0.040(6) 0.069(8) 0.040(7) 0.008(6) 0.023(5) 0.006(6)
N43 0.037(6) 0.059(7) 0.036(6) 0.012(5) 0.010(5) 0.002(5)
N44 0.050(7) 0.055(7) 0.039(7) 0.009(6) 0.022(6) 0.000(5)
C401 0.064(8) 0.042(8) 0.061(10) -0.004(7) 0.027(7) -0.001(6)
C402 0.073(10) 0.058(10) 0.103(14) 0.014(9) 0.029(10) -0.004(8)
C403 0.070(10) 0.051(9) 0.092(13) 0.015(9) 0.027(10) -0.004(8)
C404 0.061(9) 0.058(9) 0.073(11) 0.015(8) 0.029(8) -0.002(7)
C405 0.052(9) 0.056(9) 0.085(12) 0.000(8) 0.016(8) -0.016(7)
C406 0.051(9) 0.062(9) 0.065(10) 0.003(8) 0.022(8) -0.001(7)
C407 0.047(8) 0.073(10) 0.064(10) 0.006(8) 0.023(8) -0.010(7)
C408 0.047(8) 0.074(10) 0.041(8) -0.005(7) 0.018(7) 0.000(7)
C409 0.042(7) 0.067(9) 0.038(8) 0.007(7) 0.018(6) 0.000(6)
C410 0.053(7) 0.063(8) 0.027(7) 0.010(6) 0.023(6) 0.013(6)
C411 0.043(8) 0.072(9) 0.046(8) 0.012(7) 0.021(6) 0.005(7)
C412 0.037(8) 0.083(11) 0.056(9) 0.010(8) 0.015(7) 0.005(7)
C413 0.044(8) 0.092(11) 0.039(8) 0.016(7) 0.022(7) 0.015(8)
C414 0.048(9) 0.082(10) 0.065(9) 0.025(8) 0.034(7) 0.015(8)
C415 0.057(10) 0.090(12) 0.069(11) 0.027(9) 0.031(9) 0.016(9)
C416 0.060(9) 0.069(10) 0.043(8) 0.006(7) 0.026(7) 0.006(8)
C417 0.062(10) 0.077(10) 0.035(8) 0.016(7) 0.023(7) 0.012(8)
C418 0.056(7) 0.063(9) 0.018(6) 0.014(6) 0.018(6) 0.002(6)
C419 0.052(8) 0.075(10) 0.037(8) 0.022(7) 0.023(7) 0.010(7)
C420 0.040(8) 0.057(9) 0.057(9) 0.022(7) 0.012(7) -0.004(6)
C421 0.042(7) 0.054(8) 0.034(7) 0.012(6) 0.008(6) 0.003(6)
C422 0.049(8) 0.070(9) 0.049(9) 0.025(8) 0.025(7) 0.005(7)
C423 0.048(8) 0.071(9) 0.049(9) 0.019(7) 0.028(7) 0.005(7)
C424 0.051(8) 0.076(10) 0.059(10) 0.026(8) 0.029(8) 0.013(7)
C425 0.057(9) 0.073(10) 0.056(10) 0.012(8) 0.028(8) 0.011(7)
C426 0.057(8) 0.058(8) 0.036(8) 0.009(7) 0.018(7) 0.007(6)
C427 0.055(8) 0.061(9) 0.041(8) 0.010(7) 0.017(7) 0.009(6)
C428 0.073(11) 0.063(10) 0.069(10) 0.013(8) 0.031(9) 0.007(8)
C429 0.127(17) 0.088(14) 0.110(14) 0.028(11) 0.068(13) 0.031(12)
C430 0.15(2) 0.098(16) 0.131(16) 0.044(13) 0.086(15) 0.061(15)
C431 0.111(15) 0.058(12) 0.105(14) 0.018(10) 0.045(12) 0.013(10)
C432 0.134(19) 0.093(16) 0.132(19) 0.026(14) 0.031(15) 0.034(14)
C433 0.093(13) 0.050(10) 0.096(13) 0.020(9) 0.026(10) -0.003(9)
C434 0.121(15) 0.048(10) 0.072(11) 0.000(8) 0.031(10) 0.005(10)
Cl1S 0.106(4) 0.106(4) 0.067(3) 0.012(3) 0.001(3) 0.040(3)
Cl2S 0.067(3) 0.074(3) 0.057(3) 0.008(2) 0.012(2) 0.002(2)
C1S 0.058(10) 0.066(12) 0.065(11) 0.007(9) 0.007(9) -0.003(9)
Cl3S 0.214(11) 0.232(12) 0.224(12) -0.056(9) 0.050(9) 0.071(9)
Cl4S 0.255(12) 0.146(8) 0.192(9) 0.041(7) 0.032(8) 0.036(8)
C2S 0.21(3) 0.18(3) 0.10(2) 0.018(19) 0.10(2) 0.06(3)
N51 0.045(7) 0.065(8) 0.099(9) 0.024(7) 0.024(7) -0.009(6)
C51 0.063(11) 0.080(12) 0.098(11) 0.029(9) 0.028(9) 0.012(9)
C52 0.096(15) 0.081(13) 0.096(12) 0.023(10) 0.026(10) 0.004(11)
C53 0.055(10) 0.087(13) 0.094(12) 0.031(9) 0.032(9) 0.019(9)
C54 0.131(18) 0.074(14) 0.116(15) 0.020(11) 0.039(13) 0.039(13)
C61 0.049(9) 0.071(11) 0.105(14) 0.021(10) 0.029(9) 0.004(8)
C62 0.059(11) 0.105(15) 0.17(2) 0.040(14) 0.049(12) 0.019(10)
C63 0.052(11) 0.094(15) 0.23(2) 0.075(17) 0.062(15) 0.029(11)
C64 0.26(4) 0.28(4) 0.25(3) 0.14(3) 0.09(3) 0.11(4)
C71 0.044(8) 0.070(11) 0.104(12) 0.007(9) 0.037(9) -0.004(8)
C72 0.061(10) 0.079(13) 0.091(12) 0.034(10) 0.029(9) 0.004(9)
C73 0.068(10) 0.065(12) 0.088(12) 0.015(9) 0.035(9) 0.004(9)
C74 0.092(14) 0.087(14) 0.106(13) 0.021(11) 0.059(12) 0.002(11)
C81 0.055(10) 0.063(10) 0.112(13) 0.007(9) 0.017(9) -0.005(8)
C82 0.039(9) 0.079(11) 0.115(13) 0.023(9) 0.044(9) 0.012(8)
C83 0.077(12) 0.078(12) 0.107(14) 0.010(10) 0.043(11) -0.001(10)
C84 0.059(12) 0.082(13) 0.19(2) 0.025(13) 0.069(14) 0.013(10)

loop_
_atom_type_symbol
_atom_type_description
_atom_type_scat_dispersion_real
_atom_type_scat_dispersion_imag
_atom_type_scat_source
C C 0.0033 0.0016 'International Tables Vol C Tables 4.2.6.8 and 6.1.1.4'
H H 0.0000 0.0000 'International Tables Vol C Tables 4.2.6.8 and 6.1.1.4'
Cl Cl 0.1484 0.1585 'International Tables Vol C Tables 4.2.6.8 and 6.1.1.4'
I I -0.4742 1.8119 'International Tables Vol C Tables 4.2.6.8 and 6.1.1.4'
Mo Mo -1.6832 0.6857 'International Tables Vol C Tables 4.2.6.8 and 6.1.1.4'
N N 0.0061 0.0033 'International Tables Vol C Tables 4.2.6.8 and 6.1.1.4'
O O 0.0106 0.0060 'International Tables Vol C Tables 4.2.6.8 and 6.1.1.4'
Zn Zn 0.2839 1.4301 'International Tables Vol C Tables 4.2.6.8 and 6.1.1.4'

loop_
_geom_angle_atom_site_label_1
_geom_angle_atom_site_label_2
_geom_angle_atom_site_label_3
_geom_angle
_geom_angle_site_symmetry_1
_geom_angle_site_symmetry_3
Mo1 I1 Mo2 57.44(4) . .
Mo3 I1 Mo1 57.31(3) . .
Mo3 I1 Mo2 57.69(4) . .
Mo2 I2 Mo1 57.62(4) . 2_665
Mo3 I2 Mo1 57.40(4) 2_665 2_665
Mo3 I2 Mo2 57.80(4) 2_665 .
Mo2 I3 Mo1 56.79(3) . 2_665
Mo2 I3 Mo3 57.01(4) . .
Mo3 I3 Mo1 57.00(4) . 2_665
Mo2 I4 Mo1 57.19(4) 2_665 2_665
Mo3 I4 Mo1 57.48(4) . 2_665
Mo3 I4 Mo2 57.32(3) . 2_665
I1 Mo1 I3 176.50(5) . 2_665
I1 Mo1 I4 90.14(4) . 2_665
I2 Mo1 I1 90.22(4) 2_665 .
I2 Mo1 I3 89.84(4) 2_665 2_665
I2 Mo1 I4 176.84(5) 2_665 2_665
I4 Mo1 I3 89.61(4) 2_665 2_665
Mo2 Mo1 I1 121.48(5) 2_665 .
Mo2 Mo1 I1 61.36(4) . .
Mo2 Mo1 I2 121.46(5) . 2_665
Mo2 Mo1 I2 61.04(4) 2_665 2_665
Mo2 Mo1 I3 61.46(4) 2_665 2_665
Mo2 Mo1 I3 121.40(5) . 2_665
Mo2 Mo1 I4 61.35(4) . 2_665
Mo2 Mo1 I4 121.24(5) 2_665 2_665
Mo2 Mo1 Mo2 90.21(4) . 2_665
Mo2 Mo1 Mo3 60.06(4) 2_665 2_665
Mo2 Mo1 Mo3 59.95(4) . 2_665
Mo3 Mo1 I1 121.31(5) 2_665 .
Mo3 Mo1 I1 61.29(4) . .
Mo3 Mo1 I2 61.12(4) . 2_665
Mo3 Mo1 I2 121.10(5) 2_665 2_665
Mo3 Mo1 I3 61.46(4) 2_665 2_665
Mo3 Mo1 I3 121.65(5) . 2_665
Mo3 Mo1 I4 61.20(4) 2_665 2_665
Mo3 Mo1 I4 121.69(5) . 2_665
Mo3 Mo1 Mo2 60.34(4) . .
Mo3 Mo1 Mo2 60.20(4) . 2_665
Mo3 Mo1 Mo3 90.27(4) . 2_665
O11 Mo1 I1 90.8(2) . .
O11 Mo1 I2 89.9(2) . 2_665
O11 Mo1 I3 85.7(2) . 2_665
O11 Mo1 I4 87.0(2) . 2_665
O11 Mo1 Mo2 134.0(2) . 2_665
O11 Mo1 Mo2 135.6(2) . .
O11 Mo1 Mo3 137.4(2) . .
O11 Mo1 Mo3 132.3(2) . 2_665
I1 Mo2 I3 89.74(4) . .
I1 Mo2 I4 90.11(4) . 2_665
I2 Mo2 I1 176.91(5) . .
I2 Mo2 I3 90.16(4) . .
I2 Mo2 I4 89.81(4) . 2_665
I4 Mo2 I3 176.62(5) 2_665 .
Mo1 Mo2 I1 61.20(4) . .
Mo1 Mo2 I1 121.19(5) 2_665 .
Mo1 Mo2 I2 61.34(4) 2_665 .
Mo1 Mo2 I2 121.32(5) . .
Mo1 Mo2 I3 61.75(4) 2_665 .
Mo1 Mo2 I3 121.26(5) . .
Mo1 Mo2 I4 61.46(4) . 2_665
Mo1 Mo2 I4 121.04(5) 2_665 2_665
Mo1 Mo2 Mo1 89.79(4) . 2_665
Mo1 Mo2 Mo3 59.66(4) . .
Mo1 Mo2 Mo3 60.26(4) . 2_665
Mo1 Mo2 Mo3 59.72(4) 2_665 2_665
Mo1 Mo2 Mo3 60.18(4) 2_665 .
Mo3 Mo2 I1 61.01(4) . .
Mo3 Mo2 I1 121.45(5) 2_665 .
Mo3 Mo2 I2 121.51(5) . .
Mo3 Mo2 I2 61.07(4) 2_665 .
Mo3 Mo2 I3 61.60(4) . .
Mo3 Mo2 I3 121.45(5) 2_665 .
Mo3 Mo2 I4 61.33(4) 2_665 2_665
Mo3 Mo2 I4 121.12(5) . 2_665
Mo3 Mo2 Mo3 90.06(5) 2_665 .
O21 Mo2 I1 86.6(2) . .
O21 Mo2 I2 90.4(2) . .
O21 Mo2 I3 87.1(2) . .
O21 Mo2 I4 89.5(2) . 2_665
O21 Mo2 Mo1 134.4(2) . .
O21 Mo2 Mo1 135.7(3) . 2_665
O21 Mo2 Mo3 137.1(2) . 2_665
O21 Mo2 Mo3 132.9(2) . .
I1 Mo3 I3 89.78(4) . .
I1 Mo3 I4 176.80(5) . .
I2 Mo3 I1 90.48(4) 2_665 .
I2 Mo3 I3 176.74(5) 2_665 .
I2 Mo3 I4 89.84(4) 2_665 .
I4 Mo3 I3 89.72(4) . .
Mo1 Mo3 I1 121.04(5) 2_665 .
Mo1 Mo3 I1 61.40(4) . .
Mo1 Mo3 I2 120.91(5) 2_665 2_665
Mo1 Mo3 I2 61.47(4) . 2_665
Mo1 Mo3 I3 61.54(4) 2_665 .
Mo1 Mo3 I3 121.37(5) . .
Mo1 Mo3 I4 121.42(5) . .
Mo1 Mo3 I4 61.32(4) 2_665 .
Mo1 Mo3 Mo1 89.73(4) . 2_665
Mo1 Mo3 Mo2 59.99(4) . .
Mo1 Mo3 Mo2 60.08(4) . 2_665
Mo2 Mo3 I1 61.29(4) . .
Mo2 Mo3 I1 121.48(5) 2_665 .
Mo2 Mo3 I2 61.12(4) 2_665 2_665
Mo2 Mo3 I2 121.46(5) . 2_665
Mo2 Mo3 I3 61.39(4) . .
Mo2 Mo3 I3 121.32(5) 2_665 .
Mo2 Mo3 I4 61.35(4) 2_665 .
Mo2 Mo3 I4 121.06(5) . .
Mo2 Mo3 Mo1 59.79(4) 2_665 2_665
Mo2 Mo3 Mo1 59.76(4) . 2_665
Mo2 Mo3 Mo2 89.94(5) 2_665 .
O31 Mo3 I1 89.7(2) . .
O31 Mo3 I2 91.6(2) . 2_665
O31 Mo3 I3 85.2(2) . .
O31 Mo3 I4 87.1(2) . .
O31 Mo3 Mo1 138.1(2) . .
O31 Mo3 Mo1 132.1(2) . 2_665
O31 Mo3 Mo2 133.7(2) . .
O31 Mo3 Mo2 136.2(2) . 2_665
N12 Zn11 N11 99.3(5) . .
N12 Zn11 N13 90.6(6) . .
N12 Zn11 N15 87.5(5) . .
N13 Zn11 N11 97.8(4) . .
N14 Zn11 N11 97.5(5) . .
N14 Zn11 N12 163.1(4) . .
N14 Zn11 N13 86.9(5) . .
N14 Zn11 N15 90.4(5) . .
N15 Zn11 N11 97.9(4) . .
N15 Zn11 N13 164.3(5) . .
N22 Zn21 N21 96.7(5) . .
N22 Zn21 N23 91.0(6) . .
N22 Zn21 N24 163.8(5) . .
N22 Zn21 N25 86.7(6) . .
N23 Zn21 N21 100.8(5) . .
N23 Zn21 N24 87.6(6) . .
N23 Zn21 N25 164.5(5) . .
N24 Zn21 N21 99.5(5) . .
N25 Zn21 N21 94.7(5) . .
N25 Zn21 N24 90.2(7) . .
N32 Zn31 N31 98.3(5) . .
N32 Zn31 N34 161.5(6) . .
N32 Zn31 N35 87.9(6) . .
N33 Zn31 N31 99.6(6) . .
N33 Zn31 N32 90.2(7) . .
N33 Zn31 N34 87.6(8) . .
N33 Zn31 N35 163.4(5) . .
N34 Zn31 N31 100.2(6) . .
N35 Zn31 N31 97.0(5) . .
N35 Zn31 N34 89.0(7) . .
C16 O11 Mo1 129.4(8) . .
C26 O21 Mo2 135.0(9) . .
C36 O31 Mo3 134.7(8) . .
C13 N11 Zn11 120.0(10) . .
C14 N11 Zn11 121.2(9) . .
C14 N11 C13 118.8(12) . .
C101 N12 Zn11 126.1(11) . .
C101 N12 C104 105.8(16) . .
C104 N12 Zn11 126.2(13) . .
C106 N13 Zn11 123.4(14) . .
C109 N13 Zn11 125.8(11) . .
C109 N13 C106 109.7(15) . .
C118 N14 Zn11 128.3(10) . .
C118 N14 C121 103.7(14) . .
C121 N14 Zn11 125.4(12) . .
C123 N15 Zn11 125.1(12) . .
C126 N15 Zn11 126.3(10) . .
C126 N15 C123 108.0(13) . .
C23 N21 Zn21 118.1(11) . .
C24 N21 Zn21 123.0(12) . .
C24 N21 C23 118.9(13) . .
C201 N22 Zn21 130.0(11) . .
C201 N22 C204 103.9(15) . .
C204 N22 Zn21 124.1(13) . .
C206 N23 Zn21 124.3(13) . .
C209 N23 Zn21 128.6(11) . .
C209 N23 C206 106.3(15) . .
C218 N24 Zn21 128.6(13) . .
C218 N24 C221 105.9(18) . .
C221 N24 Zn21 124.6(16) . .
C223 N25 Zn21 123.0(15) . .
C226 N25 Zn21 126.4(12) . .
C226 N25 C223 109.8(17) . .
C33 N31 Zn31 121.6(11) . .
C33 N31 C34 114.9(14) . .
C34 N31 Zn31 123.4(12) . .
C301 N32 Zn31 127.9(12) . .
C301 N32 C304 108.4(16) . .
C304 N32 Zn31 122.9(13) . .
C306 N33 Zn31 125.5(16) . .
C306 N33 C309 105(2) . .
C309 N33 Zn31 126.9(18) . .
C318 N34 Zn31 126(2) . .
C321 N34 Zn31 125.0(16) . .
C321 N34 C318 108(3) . .
C323 N35 Zn31 127.0(14) . .
C323 N35 C326 104.9(16) . .
C326 N35 Zn31 127.5(12) . .
C12 C11 C15 119.2(13) . .
C12 C11 C16 120.1(12) . .
C15 C11 C16 120.6(13) . .
C11 C12 C13 119.5(13) . .
N11 C13 C12 121.5(14) . .
N11 C14 C15 122.6(14) . .
C11 C15 C14 118.3(15) . .
O11 C16 C11 114.2(12) . .
O12 C16 O11 128.3(12) . .
O12 C16 C11 117.3(12) . .
C22 C21 C25 118.3(14) . .
C22 C21 C26 121.0(14) . .
C25 C21 C26 120.7(14) . .
C21 C22 C23 120.2(15) . .
N21 C23 C22 120.9(15) . .
N21 C24 C25 123.4(16) . .
C24 C25 C21 118.3(15) . .
O21 C26 C21 113.5(14) . .
O22 C26 O21 126.2(13) . .
O22 C26 C21 120.2(15) . .
C32 C31 C35 117.3(14) . .
C32 C31 C36 122.8(14) . .
C35 C31 C36 119.7(13) . .
C31 C32 C33 119.9(15) . .
N31 C33 C32 124.7(16) . .
N31 C34 C35 125.1(15) . .
C34 C35 C31 117.8(15) . .
O31 C36 C31 111.1(12) . .
O32 C36 O31 127.7(12) . .
O32 C36 C31 121.2(13) . .
N12 C101 C102 109.8(16) . .
N12 C101 C127 127.4(16) . .
C102 C101 C127 122.8(19) . .
C103 C102 C101 106.5(18) . .
C102 C103 C104 106.6(16) . .
N12 C104 C103 111.2(17) . .
C105 C104 N12 121.9(18) . .
C105 C104 C103 126.7(17) . .
C104 C105 C106 131.5(17) . .
N13 C106 C105 124.6(18) . .
N13 C106 C107 104.9(18) . .
C105 C106 C107 130.5(17) . .
C108 C107 C106 109.4(17) . .
C107 C108 C109 107.8(19) . .
N13 C109 C108 108.1(17) . .
N13 C109 C110 126.8(15) . .
C110 C109 C108 125.1(19) . .
C109 C110 C111 117.6(15) . .
C109 C110 C118 125.0(18) . .
C118 C110 C111 117.2(16) . .
C112 C111 C110 122.7(15) . .
C117 C111 C110 121.3(16) . .
C117 C111 C112 115.8(19) . .
C113 C112 C111 120.9(17) . .
C114 C113 C112 124(2) . .
C113 C114 C115 122(2) . .
C113 C114 C116 115(2) . .
C116 C114 C115 122.9(18) . .
C114 C116 C117 123.0(18) . .
C111 C117 C116 121.7(18) . .
N14 C118 C110 122.9(16) . .
N14 C118 C119 112.8(13) . .
C119 C118 C110 124.2(17) . .
C120 C119 C118 105.3(16) . .
C119 C120 C121 107.3(15) . .
N14 C121 C120 110.9(15) . .
C122 C121 N14 124.4(16) . .
C122 C121 C120 124.7(14) . .
C121 C122 C123 127.3(14) . .
N15 C123 C122 125.5(15) . .
N15 C123 C124 109.1(15) . .
C122 C123 C124 125.5(14) . .
C125 C124 C123 108.0(15) . .
C124 C125 C126 106.0(16) . .
N15 C126 C125 108.9(14) . .
N15 C126 C127 129.0(16) . .
C127 C126 C125 122.2(18) . .
C101 C127 C128 117.7(16) . .
C126 C127 C101 120.4(17) . .
C126 C127 C128 121.6(16) . .
C129 C128 C127 119.0(15) . .
C129 C128 C134 118.7(19) . .
C134 C128 C127 122.2(16) . .
C130 C129 C128 121.0(18) . .
C129 C130 C131 118(2) . .
C130 C131 C132 117(2) . .
C133 C131 C130 121(2) . .
C133 C131 C132 123(2) . .
C131 C133 C134 122(2) . .
C133 C134 C128 118.8(19) . .
N22 C201 C202 111.9(16) . .
N22 C201 C227 122.6(17) . .
C202 C201 C227 125(2) . .
C203 C202 C201 107.2(18) . .
C202 C203 C204 107.0(15) . .
N22 C204 C203 110.1(17) . .
C205 C204 N22 124.8(18) . .
C205 C204 C203 125.1(17) . .
C204 C205 C206 129.1(17) . .
N23 C206 C207 107.0(17) . .
C205 C206 N23 124.4(17) . .
C205 C206 C207 128.6(17) . .
C208 C207 C206 110.5(17) . .
C207 C208 C209 105.9(18) . .
N23 C209 C208 110.3(16) . .
N23 C209 C210 124.2(18) . .
C210 C209 C208 125.4(19) . .
C209 C210 C211 118.8(18) . .
C209 C210 C218 124(2) . .
C218 C210 C211 117.2(18) . .
C212 C211 C210 122(2) . .
C212 C211 C217 114(2) . .
C217 C211 C210 124(2) . .
C211 C212 C213 121(3) . .
C214 C213 C212 124(3) . .
C213 C214 C215 127(3) . .
C216 C214 C213 115(3) . .
C216 C214 C215 118(3) . .
C214 C216 C217 123(3) . .
C216 C217 C211 121(2) . .
N24 C218 C210 125.0(18) . .
N24 C218 C219 111.4(19) . .
C210 C218 C219 124(2) . .
C220 C219 C218 102(2) . .
C219 C220 C221 112(2) . .
N24 C221 C220 109(2) . .
C222 C221 N24 127(2) . .
C222 C221 C220 124(2) . .
C223 C222 C221 126.3(19) . .
N25 C223 C224 106(2) . .
C222 C223 N25 127(2) . .
C222 C223 C224 126.9(19) . .
C225 C224 C223 111.8(18) . .
C224 C225 C226 105(2) . .
N25 C226 C225 108.0(18) . .
N25 C226 C227 129.0(18) . .
C227 C226 C225 123(2) . .
C226 C227 C201 122(2) . .
C226 C227 C228 120.9(18) . .
C228 C227 C201 116.8(18) . .
C229 C228 C227 120(2) . .
C234 C228 C227 125(2) . .
C234 C228 C229 115(2) . .
C230 C229 C228 123(2) . .
C229 C230 C231 121(2) . .
C230 C231 C232 121(3) . .
C233 C231 C230 118(3) . .
C233 C231 C232 121(3) . .
C231 C233 C234 119(3) . .
C228 C234 C233 124(2) . .
N32 C301 C302 110.4(16) . .
N32 C301 C327 124.6(17) . .
C327 C301 C302 124.9(17) . .
C303 C302 C301 105.8(18) . .
C302 C303 C304 108.2(17) . .
N32 C304 C303 107.2(16) . .
N32 C304 C305 129(2) . .
C305 C304 C303 124.0(18) . .
C306 C305 C304 125(2) . .
N33 C306 C307 112(2) . .
C305 C306 N33 124(2) . .
C305 C306 C307 124(3) . .
C308 C307 C306 104(3) . .
C307 C308 C309 111(3) . .
C308 C309 N33 108(3) . .
C310 C309 N33 122(3) . .
C310 C309 C308 130(3) . .
C309 C310 C311 113(3) . .
C318 C310 C309 127(3) . .
C318 C310 C311 120(3) . .
C317 C311 C310 121(2) . .
C317 C311 C312 120.0 . .
C312 C311 C310 119(2) . .
C311 C317 C316 120.0 . .
C314 C316 C317 120.0 . .
C316 C314 C315 122(4) . .
C316 C314 C313 120.0 . .
C313 C314 C315 118(4) . .
C314 C313 C312 120.0 . .
C313 C312 C311 120.0 . .
N34 C318 C319 106(3) . .
C310 C318 N34 126(3) . .
C310 C318 C319 127(3) . .
C320 C319 C318 110(3) . .
C319 C320 C321 107(3) . .
N34 C321 C320 109(3) . .
C322 C321 N34 126(2) . .
C322 C321 C320 125(3) . .
C321 C322 C323 126(2) . .
N35 C323 C322 125(2) . .
N35 C323 C324 112.7(19) . .
C324 C323 C322 122(2) . .
C325 C324 C323 104.3(19) . .
C324 C325 C326 109(2) . .
N35 C326 C325 108.6(17) . .
N35 C326 C327 124.2(17) . .
C325 C326 C327 127.1(19) . .
C301 C327 C326 125.7(18) . .
C301 C327 C328 116.6(15) . .
C326 C327 C328 117.7(15) . .
C329 C328 C327 121.5(15) . .
C334 C328 C327 121.5(15) . .
C334 C328 C329 116.9(17) . .
C328 C329 C330 120.5(17) . .
C331 C330 C329 121.4(17) . .
C330 C331 C332 122.9(18) . .
C330 C331 C333 118(2) . .
C333 C331 C332 119.3(19) . .
C331 C333 C334 122.3(18) . .
C333 C334 C328 121.0(16) . .
O41 Zn41 N41 98.8(4) . .
O41 Zn41 N44 105.5(4) . .
N41 Zn41 N44 86.3(5) . .
N42 Zn41 O41 96.1(4) . .
N42 Zn41 N41 89.7(5) . .
N42 Zn41 N44 158.4(4) . .
N43 Zn41 O41 98.4(4) . .
N43 Zn41 N41 162.9(4) . .
N43 Zn41 N42 87.9(5) . .
N43 Zn41 N44 89.7(5) . .
C401 N41 Zn41 126.6(10) . .
C401 N41 C404 108.6(13) . .
C404 N41 Zn41 124.8(11) . .
C406 N42 Zn41 123.8(11) . .
C406 N42 C409 107.6(12) . .
C409 N42 Zn41 127.3(9) . .
C418 N43 Zn41 127.7(9) . .
C421 N43 Zn41 126.4(10) . .
C421 N43 C418 105.8(12) . .
C423 N44 Zn41 123.0(10) . .
C426 N44 Zn41 129.5(10) . .
C426 N44 C423 107.1(12) . .
N41 C401 C402 108.5(14) . .
N41 C401 C427 128.2(14) . .
C427 C401 C402 123.2(16) . .
C403 C402 C401 104.7(16) . .
C402 C403 C404 112.0(16) . .
N41 C404 C403 105.9(15) . .
C405 C404 N41 123.3(16) . .
C405 C404 C403 130.7(16) . .
C406 C405 C404 129.0(16) . .
N42 C406 C407 108.2(15) . .
C405 C406 N42 126.9(15) . .
C405 C406 C407 124.9(15) . .
C408 C407 C406 107.9(14) . .
C407 C408 C409 107.7(15) . .
N42 C409 C408 108.7(13) . .
C410 C409 N42 124.3(13) . .
C410 C409 C408 127.0(16) . .
C409 C410 C411 119.1(13) . .
C409 C410 C418 126.1(14) . .
C418 C410 C411 114.7(13) . .
C412 C411 C410 122.9(14) . .
C412 C411 C417 117.1(16) . .
C417 C411 C410 120.0(14) . .
C411 C412 C413 122.7(16) . .
C412 C413 C414 120.2(15) . .
C413 C414 C415 121.3(15) . .
C413 C414 C416 117.3(16) . .
C416 C414 C415 121.3(16) . .
C417 C416 C414 121.7(15) . .
C416 C417 C411 120.7(15) . .
N43 C418 C410 124.4(13) . .
N43 C418 C419 108.9(13) . .
C410 C418 C419 126.6(14) . .
C420 C419 C418 107.8(14) . .
C419 C420 C421 107.6(13) . .
N43 C421 C420 109.8(12) . .
N43 C421 C422 125.0(14) . .
C422 C421 C420 125.3(13) . .
C423 C422 C421 128.1(14) . .
N44 C423 C424 108.1(14) . .
C422 C423 N44 125.8(14) . .
C422 C423 C424 125.9(14) . .
C425 C424 C423 106.8(15) . .
C424 C425 C426 110.0(16) . .
N44 C426 C425 107.9(14) . .
N44 C426 C427 124.9(14) . .
C427 C426 C425 127.1(15) . .
C401 C427 C426 123.4(15) . .
C401 C427 C428 122.3(14) . .
C426 C427 C428 114.1(14) . .
C429 C428 C427 119.9(17) . .
C429 C428 C434 120.8(19) . .
C434 C428 C427 119.2(16) . .
C428 C429 C430 116(2) . .
C431 C430 C429 123(2) . .
C430 C431 C432 117(2) . .
C433 C431 C430 120(2) . .
C433 C431 C432 122(2) . .
C431 C433 C434 120(2) . .
C428 C434 C433 120.0(19) . .
Cl1S C1S Cl2S 111.1(9) . .
Cl3S C2S Cl4S 106.9(12) . .
C51 N51 C61 110.1(14) . .
C71 N51 C51 109.0(13) . .
C71 N51 C61 107.7(12) . .
C81 N51 C51 109.3(13) . .
C81 N51 C61 108.0(13) . .
C81 N51 C71 112.7(14) . .
N51 C51 C52 116.2(15) . .
C53 C52 C51 110.2(16) . .
C52 C53 C54 113.3(16) . .
C62 C61 N51 118.4(14) . .
C63 C62 C61 112.4(16) . .
C62 C63 C64 98(2) . .
N51 C71 C72 114.9(14) . .
C73 C72 C71 111.6(14) . .
C74 C73 C72 112.0(15) . .
N51 C81 C82 116.2(15) . .
C81 C82 C83 112.0(16) . .
C82 C83 C84 116.1(18) . .

loop_
_geom_bond_atom_site_label_1
_geom_bond_atom_site_label_2
_geom_bond_distance
_geom_bond_site_symmetry_2
_geom_bond_publ_flag
I1 Mo1 2.7672(13) . y
I1 Mo2 2.7716(14) . y
I1 Mo3 2.7641(13) . y
I2 Mo1 2.7664(14) 2_665 y
I2 Mo2 2.7586(14) . y
I2 Mo3 2.7570(13) 2_665 y
I3 Mo1 2.8031(14) 2_665 y
I3 Mo2 2.7953(14) . y
I3 Mo3 2.8010(14) . y
I4 Mo1 2.7820(15) 2_665 y
I4 Mo2 2.7792(14) 2_665 y
I4 Mo3 2.7788(13) . y
Mo1 I2 2.7662(14) 2_665 y
Mo1 I3 2.8031(14) 2_665 y
Mo1 I4 2.7820(15) 2_665 y
Mo1 Mo2 2.6624(14) 2_665 y
Mo1 Mo2 2.6614(15) . y
Mo1 Mo3 2.6525(15) . y
Mo1 Mo3 2.6740(15) 2_665 y
Mo1 O11 2.108(8) . y
Mo2 I4 2.7792(14) 2_665 y
Mo2 Mo1 2.6625(14) 2_665 y
Mo2 Mo3 2.6657(15) 2_665 y
Mo2 Mo3 2.6707(16) . y
Mo2 O21 2.092(8) . y
Mo3 I2 2.7570(13) 2_665 y
Mo3 Mo1 2.6739(15) 2_665 y
Mo3 Mo2 2.6657(15) 2_665 y
Mo3 O31 2.100(8) . y
Zn11 N11 2.137(11) . y
Zn11 N12 2.062(15) . y
Zn11 N13 2.097(13) . y
Zn11 N14 2.045(14) . y
Zn11 N15 2.074(13) . y
Zn21 N21 2.136(11) . y
Zn21 N22 2.036(15) . y
Zn21 N23 2.043(14) . y
Zn21 N24 2.068(16) . y
Zn21 N25 2.051(16) . y
Zn31 N31 2.152(13) . y
Zn31 N32 2.044(15) . y
Zn31 N33 2.037(17) . y
Zn31 N34 2.073(18) . y
Zn31 N35 2.057(15) . y
O11 C16 1.263(14) . ?
O12 C16 1.224(15) . ?
O21 C26 1.264(17) . ?
O22 C26 1.245(18) . ?
O31 C36 1.261(14) . ?
O32 C36 1.214(15) . ?
N11 C13 1.326(16) . ?
N11 C14 1.300(18) . ?
N12 C101 1.33(2) . ?
N12 C104 1.376(19) . ?
N13 C106 1.37(2) . ?
N13 C109 1.35(2) . ?
N14 C118 1.375(19) . ?
N14 C121 1.392(17) . ?
N15 C123 1.367(17) . ?
N15 C126 1.336(19) . ?
N21 C23 1.354(18) . ?
N21 C24 1.320(18) . ?
N22 C201 1.37(2) . ?
N22 C204 1.397(19) . ?
N23 C206 1.40(2) . ?
N23 C209 1.39(2) . ?
N24 C218 1.35(2) . ?
N24 C221 1.36(2) . ?
N25 C223 1.41(2) . ?
N25 C226 1.34(2) . ?
N31 C33 1.310(19) . ?
N31 C34 1.340(19) . ?
N32 C301 1.35(2) . ?
N32 C304 1.36(2) . ?
N33 C306 1.39(3) . ?
N33 C309 1.43(3) . ?
N34 C318 1.38(3) . ?
N34 C321 1.38(3) . ?
N35 C323 1.33(2) . ?
N35 C326 1.35(2) . ?
C315 C314 1.49(4) . ?
C11 C12 1.347(18) . ?
C11 C15 1.357(17) . ?
C11 C16 1.516(17) . ?
C12 C13 1.390(17) . ?
C14 C15 1.399(19) . ?
C21 C22 1.375(19) . ?
C21 C25 1.395(18) . ?
C21 C26 1.487(18) . ?
C22 C23 1.387(19) . ?
C24 C25 1.386(18) . ?
C31 C32 1.348(19) . ?
C31 C35 1.408(19) . ?
C31 C36 1.487(18) . ?
C32 C33 1.39(2) . ?
C34 C35 1.37(2) . ?
C101 C102 1.47(2) . ?
C101 C127 1.47(2) . ?
C102 C103 1.34(2) . ?
C103 C104 1.41(2) . ?
C104 C105 1.38(2) . ?
C105 C106 1.39(2) . ?
C106 C107 1.47(3) . ?
C107 C108 1.30(2) . ?
C108 C109 1.44(2) . ?
C109 C110 1.39(2) . ?
C110 C111 1.49(2) . ?
C110 C118 1.43(2) . ?
C111 C112 1.41(2) . ?
C111 C117 1.36(2) . ?
C112 C113 1.40(3) . ?
C113 C114 1.35(3) . ?
C114 C115 1.47(2) . ?
C114 C116 1.39(2) . ?
C116 C117 1.39(2) . ?
C118 C119 1.43(2) . ?
C119 C120 1.373(19) . ?
C120 C121 1.43(2) . ?
C121 C122 1.39(2) . ?
C122 C123 1.40(2) . ?
C123 C124 1.41(2) . ?
C124 C125 1.35(2) . ?
C125 C126 1.45(2) . ?
C126 C127 1.38(2) . ?
C127 C128 1.49(2) . ?
C128 C129 1.39(2) . ?
C128 C134 1.41(2) . ?
C129 C130 1.38(2) . ?
C130 C131 1.41(3) . ?
C131 C132 1.58(3) . ?
C131 C133 1.32(3) . ?
C133 C134 1.39(3) . ?
C201 C202 1.39(2) . ?
C201 C227 1.44(2) . ?
C202 C203 1.36(2) . ?
C203 C204 1.42(2) . ?
C204 C205 1.36(2) . ?
C205 C206 1.37(2) . ?
C206 C207 1.43(2) . ?
C207 C208 1.35(2) . ?
C208 C209 1.43(2) . ?
C209 C210 1.42(2) . ?
C210 C211 1.48(3) . ?
C210 C218 1.45(2) . ?
C211 C212 1.30(3) . ?
C211 C217 1.41(3) . ?
C212 C213 1.35(3) . ?
C213 C214 1.34(3) . ?
C214 C215 1.53(3) . ?
C214 C216 1.28(3) . ?
C216 C217 1.35(3) . ?
C218 C219 1.48(3) . ?
C219 C220 1.34(3) . ?
C220 C221 1.40(3) . ?
C221 C222 1.36(3) . ?
C222 C223 1.36(3) . ?
C223 C224 1.41(3) . ?
C224 C225 1.34(3) . ?
C225 C226 1.50(2) . ?
C226 C227 1.39(3) . ?
C227 C228 1.42(3) . ?
C228 C229 1.39(2) . ?
C228 C234 1.37(3) . ?
C229 C230 1.38(3) . ?
C230 C231 1.42(3) . ?
C231 C232 1.50(3) . ?
C231 C233 1.37(3) . ?
C233 C234 1.43(3) . ?
C301 C302 1.46(2) . ?
C301 C327 1.40(2) . ?
C302 C303 1.34(2) . ?
C303 C304 1.48(2) . ?
C304 C305 1.39(2) . ?
C305 C306 1.38(3) . ?
C306 C307 1.45(3) . ?
C307 C308 1.37(3) . ?
C308 C309 1.41(3) . ?
C309 C310 1.40(4) . ?
C310 C311 1.55(3) . ?
C310 C318 1.33(4) . ?
C311 C317 1.3900 . ?
C311 C312 1.3900 . ?
C317 C316 1.3900 . ?
C316 C314 1.3900 . ?
C314 C313 1.3900 . ?
C313 C312 1.3900 . ?
C318 C319 1.48(4) . ?
C319 C320 1.29(4) . ?
C320 C321 1.46(3) . ?
C321 C322 1.36(3) . ?
C322 C323 1.44(3) . ?
C323 C324 1.41(2) . ?
C324 C325 1.31(2) . ?
C325 C326 1.41(2) . ?
C326 C327 1.41(2) . ?
C327 C328 1.50(2) . ?
C328 C329 1.41(2) . ?
C328 C334 1.40(2) . ?
C329 C330 1.43(2) . ?
C330 C331 1.36(2) . ?
C331 C332 1.46(2) . ?
C331 C333 1.38(2) . ?
C333 C334 1.39(2) . ?
Zn41 O41 2.081(8) . y
Zn41 N41 2.084(13) . y
Zn41 N42 2.064(11) . y
Zn41 N43 2.055(12) . y
Zn41 N44 2.085(12) . y
N41 C401 1.342(19) . ?
N41 C404 1.414(18) . ?
N42 C406 1.375(18) . ?
N42 C409 1.393(18) . ?
N43 C418 1.377(17) . ?
N43 C421 1.363(16) . ?
N44 C423 1.409(17) . ?
N44 C426 1.338(17) . ?
C401 C402 1.51(2) . ?
C401 C427 1.39(2) . ?
C402 C403 1.32(2) . ?
C403 C404 1.43(2) . ?
C404 C405 1.37(2) . ?
C405 C406 1.35(2) . ?
C406 C407 1.46(2) . ?
C407 C408 1.35(2) . ?
C408 C409 1.445(19) . ?
C409 C410 1.382(19) . ?
C410 C411 1.49(2) . ?
C410 C418 1.419(19) . ?
C411 C412 1.369(19) . ?
C411 C417 1.40(2) . ?
C412 C413 1.38(2) . ?
C413 C414 1.39(2) . ?
C414 C415 1.50(2) . ?
C414 C416 1.40(2) . ?
C416 C417 1.37(2) . ?
C418 C419 1.419(19) . ?
C419 C420 1.325(19) . ?
C420 C421 1.414(19) . ?
C421 C422 1.380(19) . ?
C422 C423 1.36(2) . ?
C423 C424 1.43(2) . ?
C424 C425 1.30(2) . ?
C425 C426 1.44(2) . ?
C426 C427 1.41(2) . ?
C427 C428 1.50(2) . ?
C428 C429 1.37(2) . ?
C428 C434 1.40(2) . ?
C429 C430 1.45(3) . ?
C430 C431 1.35(3) . ?
C431 C432 1.56(3) . ?
C431 C433 1.33(2) . ?
C433 C434 1.43(2) . ?
Cl1S C1S 1.731(17) . ?
Cl2S C1S 1.775(16) . ?
Cl3S C2S 1.62(3) . ?
Cl4S C2S 1.84(3) . ?
N51 C51 1.52(2) . ?
N51 C61 1.54(2) . ?
N51 C71 1.501(18) . ?
N51 C81 1.49(2) . ?
C51 C52 1.52(2) . ?
C52 C53 1.49(2) . ?
C53 C54 1.50(2) . ?
C61 C62 1.54(2) . ?
C62 C63 1.49(2) . ?
C63 C64 1.65(4) . ?
C71 C72 1.54(2) . ?
C72 C73 1.53(2) . ?
C73 C74 1.52(2) . ?
C81 C82 1.51(2) . ?
C82 C83 1.51(2) . ?
C83 C84 1.54(2) . ?

loop_
_geom_hbond_atom_site_label_D
_geom_hbond_atom_site_label_H
_geom_hbond_atom_site_label_A
_geom_hbond_distance_DH
_geom_hbond_distance_HA
_geom_hbond_distance_DA
_geom_hbond_angle_DHA
O41 H41A O32 0.84(2) 2.01(4) 2.815(12) 162(11)
O41 H41B O12 0.86(2) 1.86(4) 2.703(13) 168(13)

loop_
_platon_squeeze_void_nr
_platon_squeeze_void_average_x
_platon_squeeze_void_average_y
_platon_squeeze_void_average_z
_platon_squeeze_void_volume
_platon_squeeze_void_count_electrons
_platon_squeeze_void_content
1 0.175 0.201 0.702 329 108 ' '
2 -0.175 0.799 0.298 328 108 ' '
3 0.043 0.950 0.900 18 2 ' '
4 0.131 0.865 0.945 8 1 ' '
5 0.312 0.081 0.257 13 1 ' '
6 0.405 0.722 0.905 27 4 ' '
7 0.595 0.278 0.094 27 4 ' '
8 0.688 0.919 0.743 13 1 ' '
9 0.870 0.134 0.056 8 1 ' '
10 0.957 0.050 0.100 17 2 ' '
